data_1571715
loop_
_publ_author_name
'Wang, Lina'
'Liao, Zian'
'Lin, Peng'
'Jia, Yingying'
'Liu, Le'
'Xu, Ling'
'Zhou, Mingbo'
'Yin, Bangshao'
'Rao, Yutao'
'Nakai, Akito'
'Tanaka, Takayuki'
'Shimizu, Daiki'
'Osuka, Atsuhiro'
'Song, Jianxin'

_publ_section_title
;
 Synthesis of NiII porphyrin---NiII 5,15-diazaporphyrin hybrid tapes
;
_journal_issue 26
_journal_name_full 'Chemical Science'
_journal_page_first 10207
_journal_page_last 10213
_journal_paper_doi 10.1039/D4SC01450B
_journal_volume 15
_journal_year 2024
_chemical_formula_moiety 'C160 H170 N14 Ni3, C H4 O, 5.5(C8 H10)'
_chemical_formula_sum 'C205 H229 N14 Ni3 O'
_chemical_formula_weight 3081.14
_space_group_crystal_system monoclinic
_space_group_IT_number 14
_space_group_name_Hall '-P 2ybc'
_space_group_name_H-M_alt 'P 1 21/c 1'
_atom_sites_solution_hydrogens geom
_atom_sites_solution_primary dual
_audit_creation_date 2024-05-05
_audit_creation_method
;
Olex2 1.2
(compiled 2018.05.29 svn.r3508 for OlexSys, GUI svn.r5506)
;
_audit_update_record
;
2024-05-08 deposited with the CCDC.	2024-05-24 downloaded from the CCDC.
;
_cell_angle_alpha 90
_cell_angle_beta 91.719(2)
_cell_angle_gamma 90
_cell_formula_units_Z 4
_cell_length_a 33.0120(7)
_cell_length_b 17.7275(3)
_cell_length_c 30.1749(5)
_cell_measurement_reflns_used 24670
_cell_measurement_temperature 99.9(5)
_cell_measurement_theta_max 71.7860
_cell_measurement_theta_min 3.8950
_cell_volume 17651.0(6)
_computing_cell_refinement 'CrysAlisPro 1.171.38.46 (Rigaku OD, 2015)'
_computing_data_collection 'CrysAlisPro 1.171.38.46 (Rigaku OD, 2015)'
_computing_data_reduction 'CrysAlisPro 1.171.38.46 (Rigaku OD, 2015)'
_computing_molecular_graphics 'Olex2 (Dolomanov et al., 2009)'
_computing_publication_material 'Olex2 (Dolomanov et al., 2009)'
_computing_structure_refinement 'ShelXL (Sheldrick, 2015)'
_computing_structure_solution 'ShelXT (Sheldrick, 2015)'
_diffrn_ambient_environment N~2~
_diffrn_ambient_temperature 99.9(5)
_diffrn_detector 'CCD plate'
_diffrn_detector_area_resol_mean 8.0697
_diffrn_detector_type EosS2
_diffrn_measured_fraction_theta_full 1.000
_diffrn_measured_fraction_theta_max 1.000
_diffrn_measurement_details
;
List of Runs (angles in degrees, time in seconds):

  # Type    Start    End  Width  t~exp~   \w     \q     \k     \f   Frames
#--------------------------------------------------------------------------
  1  \w     19.00 102.00   1.00    3.50    --   34.73  57.00  30.00   83
  2  \w     36.00  63.00   1.00   15.00    --  105.88 -30.00 -30.00   27
  3  \w     43.00 121.00   1.00   15.00    --  105.88 -61.00   0.00   78
  4  \w     88.00 127.00   1.00   15.00    --  105.88 -30.00 -30.00   39
  5  \w     95.00 174.00   1.00   15.00    --  105.88  45.00  60.00   79
  6  \w    104.00 138.00   1.00   15.00    --  105.88 111.00   0.00   34
  7  \w     68.00 175.00   1.00   15.00    --  105.88  15.00   0.00  107
  8  \w     81.00 109.00   1.00   15.00    --  105.88 -94.00 150.00   28
  9  \w     75.00 116.00   1.00   15.00    --  105.88-111.00  60.00   41
 10  \w     61.00  98.00   1.00   15.00    --  105.88 -94.00 120.00   37
 11  \w     54.00  80.00   1.00   15.00    --  105.88 -94.00 150.00   26
 12  \w     42.00  78.00   1.00   15.00    --  105.88 -61.00 150.00   36
 13  \w     44.00 114.00   1.00   15.00    --  105.88 -45.00 150.00   70
 14  \w     42.00  84.00   1.00   15.00    --  105.88 -94.00   0.00   42
 15  \w     37.00 108.00   1.00   15.00    --  105.88 -94.00 -60.00   71
 16  \w     62.00 107.00   1.00   15.00    --  105.88 -94.00-120.00   45
 17  \w     46.00  87.00   1.00    3.50    --   34.73-125.00 -30.00   41
 18  \w     36.00 122.00   1.00   15.00    --  105.88 -30.00-120.00   86
 19  \w     30.00 103.00   1.00    3.50    --   34.73  38.00-180.00   73
 20  \w     29.00 102.00   1.00    3.50    --   34.73  57.00-120.00   73
 21  \w     36.00 118.00   1.00   15.00    --  105.88 -30.00  60.00   82
 22  \w     26.00  81.00   1.00    3.50    --   34.73-125.00 120.00   55
 23  \w    -33.00   9.00   1.00    3.50    --   34.73 -57.00  90.00   42
 24  \w    -27.00   8.00   1.00    3.50    --  -34.73  57.00 -90.00   35
 25  \w    -39.00   3.00   1.00    3.50    --  -34.73  38.00-120.00   42
 26  \w      5.00  54.00   1.00    3.50    --   34.73 -38.00-120.00   49
 27  \w     28.00  70.00   1.00    3.50    --   34.73 -99.00-180.00   42
 28  \w   -105.00 -17.00   1.00    3.50    --  -34.73 -19.00  60.00   88
;
_diffrn_measurement_device 'four-circle diffractometer'
_diffrn_measurement_device_type 'SuperNova, Dual, Cu at zero, EosS2'
_diffrn_measurement_method '\w scans'
_diffrn_orient_matrix_type 'CrysAlisPro convention (1999,Acta A55,543-557)'
_diffrn_orient_matrix_UB_11 0.0386555000
_diffrn_orient_matrix_UB_12 -0.0239989000
_diffrn_orient_matrix_UB_13 0.0261752000
_diffrn_orient_matrix_UB_21 -0.0204945000
_diffrn_orient_matrix_UB_22 0.0191999000
_diffrn_orient_matrix_UB_23 0.0438125000
_diffrn_orient_matrix_UB_31 -0.0162316000
_diffrn_orient_matrix_UB_32 -0.0812662000
_diffrn_orient_matrix_UB_33 0.0026468000
_diffrn_radiation_monochromator mirror
_diffrn_radiation_probe x-ray
_diffrn_radiation_type CuK\a
_diffrn_radiation_wavelength 1.54184
_diffrn_reflns_av_R_equivalents 0.0777
_diffrn_reflns_av_unetI/netI 0.0746
_diffrn_reflns_Laue_measured_fraction_full 1.000
_diffrn_reflns_Laue_measured_fraction_max 1.000
_diffrn_reflns_limit_h_max 34
_diffrn_reflns_limit_h_min -39
_diffrn_reflns_limit_k_max 15
_diffrn_reflns_limit_k_min -21
_diffrn_reflns_limit_l_max 35
_diffrn_reflns_limit_l_min -35
_diffrn_reflns_number 117754
_diffrn_reflns_point_group_measured_fraction_full 1.000
_diffrn_reflns_point_group_measured_fraction_max 1.000
_diffrn_reflns_theta_full 66.600
_diffrn_reflns_theta_max 66.600
_diffrn_reflns_theta_min 3.660
_diffrn_source 'micro-focus sealed X-ray tube'
_diffrn_source_type 'SuperNova (Cu) X-ray Source'
_exptl_absorpt_coefficient_mu 0.806
_exptl_absorpt_correction_T_max 1.00000
_exptl_absorpt_correction_T_min 0.82025
_exptl_absorpt_correction_type multi-scan
_exptl_absorpt_process_details
;
CrysAlisPro 1.171.38.46 (Rigaku Oxford Diffraction, 2015)
Empirical absorption correction using spherical harmonics,
 implemented in SCALE3 ABSPACK scaling algorithm.
;
_exptl_crystal_colour brown
_exptl_crystal_colour_primary brown
_exptl_crystal_density_diffrn 1.159
_exptl_crystal_description plank
_exptl_crystal_F_000 6596
_exptl_crystal_size_max 0.3
_exptl_crystal_size_mid 0.3
_exptl_crystal_size_min 0.02
_refine_diff_density_max 0.911
_refine_diff_density_min -0.533
_refine_diff_density_rms 0.067
_refine_ls_extinction_method none
_refine_ls_goodness_of_fit_ref 1.022
_refine_ls_hydrogen_treatment constr
_refine_ls_matrix_type full
_refine_ls_number_parameters 2124
_refine_ls_number_reflns 31164
_refine_ls_number_restraints 301
_refine_ls_restrained_S_all 1.055
_refine_ls_R_factor_all 0.0832
_refine_ls_R_factor_gt 0.0613
_refine_ls_shift/su_max 0.001
_refine_ls_shift/su_mean 0.000
_refine_ls_structure_factor_coef Fsqd
_refine_ls_weighting_details 'w=1/[\s^2^(Fo^2^)+(0.0637P)^2^+18.3390P] where P=(Fo^2^+2Fc^2^)/3'
_refine_ls_weighting_scheme calc
_refine_ls_wR_factor_gt 0.1478
_refine_ls_wR_factor_ref 0.1625
_reflns_Friedel_coverage 0.000
_reflns_number_gt 23622
_reflns_number_total 31164
_reflns_threshold_expression 'I > 2\s(I)'
_cod_data_source_file d4sc01450b2.cif
_cod_data_source_block 3a
_cod_depositor_comments 'Adding full bibliography for 1571710--1571717.cif.'
_cod_database_code 1571715
_shelx_shelxl_version_number 2016/6
_chemical_oxdiff_formula 'C100 H100 N12 Ni3'
_shelx_space_group_comment
;
The symmetry employed for this shelxl refinement is uniquely defined
by the following loop, which should always be used as a source of
symmetry information in preference to the above space-group names.
They are only intended as comments.
;
_shelx_estimated_absorpt_t_max 0.984
_shelx_estimated_absorpt_t_min 0.794
_reflns_odcompleteness_completeness 99.93
_reflns_odcompleteness_iscentric 1
_reflns_odcompleteness_theta 66.49
_olex2_refinement_description
;
1. Fixed Uiso
 At 1.2 times of:
  All C(H) groups
 At 1.5 times of:
  All C(H,H,H) groups, All O(H) groups
2. Restrained distances
 C945-C143
 1.5 with sigma of 0.02
3. Rigid bond restraints
 C129, C130, C131, C132, C930, C931, C932, C161, C162, C163, C164, C165, C166,
 C167, C168, C177, C178, C179, C180, C181, C182, C183, C184, C193, C194, C195,
 C196, C197, C198, C199, C200
 with sigma for 1-2 distances of 0.01 and sigma for 1-3 distances of 0.01
4. Uiso/Uaniso restraints and constraints
Uanis(C129) \\sim Ueq, Uanis(C131) \\sim Ueq, Uanis(C132) \\sim Ueq,
Uanis(C130) \\sim Ueq, Uanis(C932) \\sim Ueq, Uanis(C930) \\sim Ueq,
Uanis(C931) \\sim Ueq: with sigma of 0.005 and sigma for terminal atoms of 0.01
Uanis(C193) \\sim Ueq, Uanis(C194) \\sim Ueq, Uanis(C195) \\sim Ueq,
Uanis(C196) \\sim Ueq, Uanis(C199) \\sim Ueq, Uanis(C198) \\sim Ueq,
Uanis(C197) \\sim Ueq, Uanis(C200) \\sim Ueq, Uanis(C181) \\sim Ueq,
Uanis(C182) \\sim Ueq, Uanis(C183) \\sim Ueq, Uanis(C178) \\sim Ueq,
Uanis(C179) \\sim Ueq, Uanis(C180) \\sim Ueq, Uanis(C184) \\sim Ueq,
Uanis(C177) \\sim Ueq, Uanis(C168) \\sim Ueq, Uanis(C165) \\sim Ueq,
Uanis(C164) \\sim Ueq, Uanis(C163) \\sim Ueq, Uanis(C162) \\sim Ueq,
Uanis(C167) \\sim Ueq, Uanis(C166) \\sim Ueq, Uanis(C161) \\sim Ueq: with sigma
of 0.005 and sigma for terminal atoms of 0.01
Uanis(O1) \\sim Ueq, Uanis(C205) \\sim Ueq: with sigma of 0.005 and sigma for
terminal atoms of 0.01
Uanis(C946) \\sim Ueq, Uanis(C144) \\sim Ueq, Uanis(C944) \\sim Ueq,
Uanis(C145) \\sim Ueq, Uanis(C945) \\sim Ueq, Uanis(C146) \\sim Ueq: with sigma
of 0.002 and sigma for terminal atoms of 0.005
5. Others
 Sof(C930)=Sof(H93A)=Sof(H93B)=Sof(H93C)=Sof(C931)=Sof(H93D)=Sof(H93E)=
 Sof(H93F)=Sof(C932)=Sof(H93G)=Sof(H93H)=Sof(H93I)=1-FVAR(1)
 Sof(C130)=Sof(H13A)=Sof(H13B)=Sof(H13C)=Sof(C131)=Sof(H13D)=Sof(H13E)=
 Sof(H13F)=Sof(C132)=Sof(H13G)=Sof(H13H)=Sof(H13I)=FVAR(1)
 Sof(C944)=Sof(H94A)=Sof(H94B)=Sof(H94C)=Sof(C945)=Sof(H94D)=Sof(H94E)=
 Sof(H94F)=Sof(C946)=Sof(H94G)=Sof(H94H)=Sof(H94I)=1-FVAR(2)
 Sof(C144)=Sof(H14J)=Sof(H14K)=Sof(H14L)=Sof(C145)=Sof(H14M)=Sof(H14N)=
 Sof(H14O)=Sof(C146)=Sof(H14P)=Sof(H14Q)=Sof(H14R)=FVAR(2)
6.a Aromatic/amide H refined with riding coordinates:
 C2(H2), C3(H3), C7(H7), C8(H8), C12(H12), C13(H13), C17(H17), C18(H18),
 C22(H22), C24(H24), C26(H26), C36(H36), C38(H38), C40(H40), C50(H50), C52(H52),
  C54(H54), C65(H65), C69(H69), C73(H73), C74(H74), C78(H78), C79(H79),
 C83(H83), C85(H85), C92(H92), C94(H94), C101(H101), C102(H102), C106(H106),
 C107(H107), C111(H111), C112(H112), C116(H116), C117(H117), C120(H120),
 C122(H122), C124(H124), C134(H134), C136(H136), C138(H138), C148(H148),
 C150(H150), C152(H152), C163(H163), C164(H164), C166(H166), C167(H167),
 C171(H171), C172(H172), C174(H174), C175(H175), C179(H179), C180(H180),
 C182(H182), C183(H183), C187(H187), C188(H188), C190(H190), C191(H191),
 C195(H195), C196(H196), C198(H198), C199(H199), C203(H203), C204(H204)
6.b Tetrahedral OH refined with riding coordinates:
 O1(H1)
6.c Idealised Me refined as rotating group:
 C28(H28A,H28B,H28C), C29(H29A,H29B,H29C), C30(H30A,H30B,H30C), C32(H32A,H32B,
 H32C), C33(H33A,H33B,H33C), C34(H34A,H34B,H34C), C42(H42A,H42B,H42C), C43(H43A,
 H43B,H43C), C44(H44A,H44B,H44C), C46(H46A,H46B,H46C), C47(H47A,H47B,H47C),
 C48(H48A,H48B,H48C), C56(H56A,H56B,H56C), C57(H57A,H57B,H57C), C58(H58A,H58B,
 H58C), C60(H60A,H60B,H60C), C61(H61A,H61B,H61C), C62(H62A,H62B,H62C), C87(H87A,
 H87B,H87C), C88(H88A,H88B,H88C), C89(H89A,H89B,H89C), C96(H96A,H96B,H96C),
 C97(H97A,H97B,H97C), C98(H98A,H98B,H98C), C126(H12A,H12B,H12C), C127(H12D,H12E,
 H12F), C128(H12G,H12H,H12I), C140(H14A,H14B,H14C), C141(H14D,H14E,H14F),
 C142(H14G,H14H,H14I), C154(H15A,H15B,H15C), C155(H15D,H15E,H15F), C156(H15G,
 H15H,H15I), C158(H15J,H15K,H15L), C159(H15M,H15N,H15O), C160(H16A,H16B,H16C),
 C130(H13A,H13B,H13C), C131(H13D,H13E,H13F), C132(H13G,H13H,H13I), C144(H14J,
 H14K,H14L), C145(H14M,H14N,H14O), C146(H14P,H14Q,H14R), C930(H93A,H93B,H93C),
 C931(H93D,H93E,H93F), C932(H93G,H93H,H93I), C944(H94A,H94B,H94C), C945(H94D,
 H94E,H94F), C946(H94G,H94H,H94I), C205(H20G,H20H,H20I), C161(H16D,H16E,H16F),
 C168(H16G,H16H,H16I), C169(H16J,H16K,H16L), C176(H17A,H17B,H17C), C177(H17D,
 H17E,H17F), C184(H18A,H18B,H18C), C185(H18D,H18E,H18F), C192(H19A,H19B,H19C),
 C193(H19D,H19E,H19F), C200(H20A,H20B,H20C), C201(H20D,H20E,H20F)
;
_olex2_submission_special_instructions 'No special instructions were received'
_oxdiff_exptl_absorpt_empirical_details
;
Empirical correction (ABSPACK) includes:
- Absorption correction using spherical harmonics
- Frame scaling
;
_oxdiff_exptl_absorpt_empirical_full_max 1.496
_oxdiff_exptl_absorpt_empirical_full_min 0.597

loop_
_space_group_symop_operation_xyz
'x, y, z'
'-x, y+1/2, -z+1/2'
'-x, -y, -z'
'x, -y-1/2, z-1/2'

loop_
_atom_site_label
_atom_site_type_symbol
_atom_site_fract_x
_atom_site_fract_y
_atom_site_fract_z
_atom_site_U_iso_or_equiv
_atom_site_adp_type
_atom_site_occupancy
_atom_site_site_symmetry_order
_atom_site_calc_flag
_atom_site_refinement_flags_posn
_atom_site_refinement_flags_adp
_atom_site_refinement_flags_occupancy
_atom_site_disorder_assembly
_atom_site_disorder_group
Ni1 Ni 0.25125(2) 0.35603(2) 0.48812(2) 0.01200(10) Uani 1 1 d . . . . .
Ni2 Ni 0.49436(2) 0.41734(2) 0.62080(2) 0.01181(10) Uani 1 1 d . . . . .
Ni3 Ni 0.71595(2) 0.16677(3) 0.66794(2) 0.01248(10) Uani 1 1 d . . . . .
N1 N 0.19850(7) 0.33964(13) 0.51418(7) 0.0153(5) Uani 1 1 d . . . . .
N2 N 0.22569(7) 0.35550(13) 0.42904(7) 0.0145(5) Uani 1 1 d . . . . .
N3 N 0.30432(7) 0.36845(12) 0.46189(7) 0.0140(5) Uani 1 1 d . . . . .
N4 N 0.27671(7) 0.36022(12) 0.54730(7) 0.0126(4) Uani 1 1 d . . . . .
N5 N 0.40091(7) 0.47138(12) 0.58429(7) 0.0150(5) Uani 1 1 d . . . . .
N6 N 0.45141(7) 0.37202(13) 0.58626(7) 0.0133(4) Uani 1 1 d . . . . .
N7 N 0.52668(7) 0.32779(13) 0.61616(7) 0.0144(5) Uani 1 1 d . . . . .
N8 N 0.58948(7) 0.36637(13) 0.65315(8) 0.0156(5) Uani 1 1 d . . . . .
N9 N 0.53801(7) 0.46408(13) 0.65359(7) 0.0144(5) Uani 1 1 d . . . . .
N10 N 0.46141(7) 0.50502(13) 0.62766(7) 0.0143(5) Uani 1 1 d . . . . .
N11 N 0.66798(7) 0.18929(12) 0.69940(7) 0.0135(4) Uani 1 1 d . . . . .
N12 N 0.68383(7) 0.15458(13) 0.61443(7) 0.0149(5) Uani 1 1 d . . . . .
N13 N 0.76407(7) 0.13902(13) 0.63726(7) 0.0155(5) Uani 1 1 d . . . . .
N14 N 0.74799(7) 0.18552(13) 0.72089(7) 0.0135(4) Uani 1 1 d . . . . .
C1 C 0.18958(9) 0.33626(16) 0.55848(9) 0.0178(6) Uani 1 1 d . . . . .
C2 C 0.14717(9) 0.32347(19) 0.56397(10) 0.0241(6) Uani 1 1 d . . . . .
H2 H 0.133749 0.320068 0.591304 0.029 Uiso 1 1 calc R . . . .
C3 C 0.12992(9) 0.31716(19) 0.52319(10) 0.0251(7) Uani 1 1 d . . . . .
H3 H 0.102160 0.307316 0.516237 0.030 Uiso 1 1 calc R . . . .
C4 C 0.16159(9) 0.32818(17) 0.49216(10) 0.0190(6) Uani 1 1 d . . . . .
C5 C 0.15471(9) 0.32966(16) 0.44681(9) 0.0180(6) Uani 1 1 d . . . . .
C6 C 0.18522(9) 0.34446(16) 0.41776(9) 0.0168(6) Uani 1 1 d . . . . .
C7 C 0.17811(9) 0.35312(18) 0.37101(9) 0.0231(6) Uani 1 1 d . . . . .
H7 H 0.152799 0.348403 0.355427 0.028 Uiso 1 1 calc R . . . .
C8 C 0.21397(9) 0.36919(18) 0.35331(9) 0.0216(6) Uani 1 1 d . . . . .
H8 H 0.218795 0.377969 0.322858 0.026 Uiso 1 1 calc R . . . .
C9 C 0.24361(9) 0.37057(16) 0.38911(9) 0.0164(6) Uani 1 1 d . . . . .
C10 C 0.28441(9) 0.38230(15) 0.38284(9) 0.0155(5) Uani 1 1 d . . . . .
C11 C 0.31283(9) 0.37919(15) 0.41746(9) 0.0149(5) Uani 1 1 d . . . . .
C12 C 0.35554(9) 0.38567(16) 0.41185(9) 0.0182(6) Uani 1 1 d . . . . .
H12 H 0.368692 0.394110 0.384712 0.022 Uiso 1 1 calc R . . . .
C13 C 0.37372(9) 0.37758(16) 0.45224(9) 0.0180(6) Uani 1 1 d . . . . .
H13 H 0.402027 0.378148 0.458922 0.022 Uiso 1 1 calc R . . . .
C14 C 0.34181(8) 0.36793(15) 0.48315(9) 0.0137(5) Uani 1 1 d . . . . .
C15 C 0.34877(8) 0.36337(14) 0.52867(9) 0.0134(5) Uani 1 1 d . . . . .
C16 C 0.31751(8) 0.36200(15) 0.55835(9) 0.0141(5) Uani 1 1 d . . . . .
C17 C 0.32425(9) 0.35981(16) 0.60555(9) 0.0176(6) Uani 1 1 d . . . . .
H17 H 0.349731 0.360550 0.621042 0.021 Uiso 1 1 calc R . . . .
C18 C 0.28767(9) 0.35653(16) 0.62354(9) 0.0192(6) Uani 1 1 d . . . . .
H18 H 0.282350 0.355112 0.654293 0.023 Uiso 1 1 calc R . . . .
C19 C 0.25794(9) 0.35556(15) 0.58772(9) 0.0147(5) Uani 1 1 d . . . . .
C20 C 0.21733(9) 0.34502(15) 0.59398(9) 0.0162(6) Uani 1 1 d . . . . .
C21 C 0.11265(9) 0.31851(17) 0.42795(9) 0.0194(6) Uani 1 1 d . . . . .
C22 C 0.08396(9) 0.37467(18) 0.43298(10) 0.0229(6) Uani 1 1 d . . . . .
H22 H 0.091069 0.419125 0.448981 0.028 Uiso 1 1 calc R . . . .
C23 C 0.04462(10) 0.36689(19) 0.41481(10) 0.0253(7) Uani 1 1 d . . . . .
C24 C 0.03577(9) 0.30116(19) 0.39115(10) 0.0260(7) Uani 1 1 d . . . . .
H24 H 0.009190 0.294927 0.378747 0.031 Uiso 1 1 calc R . . . .
C25 C 0.06402(10) 0.24417(18) 0.38482(10) 0.0244(6) Uani 1 1 d . . . . .
C26 C 0.10274(9) 0.25414(18) 0.40393(10) 0.0229(6) Uani 1 1 d . . . . .
H26 H 0.122638 0.216076 0.400390 0.027 Uiso 1 1 calc R . . . .
C27 C 0.01232(10) 0.4278(2) 0.41970(13) 0.0345(8) Uani 1 1 d . . . . .
C28 C 0.02851(12) 0.4978(2) 0.44367(16) 0.0480(10) Uani 1 1 d . . . . .
H28A H 0.038135 0.483932 0.473621 0.072 Uiso 1 1 calc GR . . . .
H28B H 0.006827 0.535274 0.445559 0.072 Uiso 1 1 calc GR . . . .
H28C H 0.050984 0.519057 0.427250 0.072 Uiso 1 1 calc GR . . . .
C29 C -0.02258(11) 0.3953(3) 0.44583(15) 0.0457(10) Uani 1 1 d . . . . .
H29A H -0.034383 0.352203 0.429765 0.068 Uiso 1 1 calc GR . . . .
H29B H -0.043361 0.434181 0.449391 0.068 Uiso 1 1 calc GR . . . .
H29C H -0.012390 0.378851 0.475087 0.068 Uiso 1 1 calc GR . . . .
C30 C -0.00419(13) 0.4519(3) 0.37332(15) 0.0490(10) Uani 1 1 d . . . . .
H30A H 0.018257 0.469551 0.355484 0.074 Uiso 1 1 calc GR . . . .
H30B H -0.023912 0.492736 0.376478 0.074 Uiso 1 1 calc GR . . . .
H30C H -0.017372 0.408743 0.358620 0.074 Uiso 1 1 calc GR . . . .
C31 C 0.05244(11) 0.1741(2) 0.35758(12) 0.0342(8) Uani 1 1 d . . . . .
C32 C 0.02130(14) 0.1282(2) 0.38260(17) 0.0543(12) Uani 1 1 d . . . . .
H32A H 0.032953 0.113103 0.411513 0.081 Uiso 1 1 calc GR . . . .
H32B H 0.013917 0.083077 0.365410 0.081 Uiso 1 1 calc GR . . . .
H32C H -0.002927 0.158942 0.386924 0.081 Uiso 1 1 calc GR . . . .
C33 C 0.03395(13) 0.1986(3) 0.31261(13) 0.0479(10) Uani 1 1 d . . . . .
H33A H 0.009004 0.227132 0.317254 0.072 Uiso 1 1 calc GR . . . .
H33B H 0.027719 0.153903 0.294566 0.072 Uiso 1 1 calc GR . . . .
H33C H 0.053326 0.230503 0.297269 0.072 Uiso 1 1 calc GR . . . .
C34 C 0.08889(12) 0.1242(2) 0.34813(15) 0.0460(10) Uani 1 1 d . . . . .
H34A H 0.109314 0.153963 0.332959 0.069 Uiso 1 1 calc GR . . . .
H34B H 0.080206 0.081909 0.329250 0.069 Uiso 1 1 calc GR . . . .
H34C H 0.100549 0.104869 0.376133 0.069 Uiso 1 1 calc GR . . . .
C35 C 0.29696(8) 0.39759(16) 0.33654(9) 0.0148(5) Uani 1 1 d . . . . .
C36 C 0.28786(8) 0.46733(16) 0.31739(9) 0.0168(6) Uani 1 1 d . . . . .
H36 H 0.276718 0.506234 0.334922 0.020 Uiso 1 1 calc R . . . .
C37 C 0.29496(9) 0.48056(16) 0.27271(9) 0.0181(6) Uani 1 1 d . . . . .
C38 C 0.31164(9) 0.42189(17) 0.24813(9) 0.0204(6) Uani 1 1 d . . . . .
H38 H 0.316619 0.430253 0.217674 0.024 Uiso 1 1 calc R . . . .
C39 C 0.32124(9) 0.35168(17) 0.26645(10) 0.0209(6) Uani 1 1 d . . . . .
C40 C 0.31404(9) 0.34098(16) 0.31159(9) 0.0180(6) Uani 1 1 d . . . . .
H40 H 0.320976 0.294258 0.325240 0.022 Uiso 1 1 calc R . . . .
C41 C 0.28307(10) 0.55754(18) 0.25264(10) 0.0242(6) Uani 1 1 d . . . . .
C42 C 0.30591(13) 0.62123(19) 0.27671(14) 0.0442(10) Uani 1 1 d . . . . .
H42A H 0.301875 0.617154 0.308669 0.066 Uiso 1 1 calc GR . . . .
H42B H 0.295607 0.669984 0.266008 0.066 Uiso 1 1 calc GR . . . .
H42C H 0.334882 0.617376 0.270895 0.066 Uiso 1 1 calc GR . . . .
C43 C 0.23762(11) 0.5701(2) 0.25722(15) 0.0431(10) Uani 1 1 d . . . . .
H43A H 0.222674 0.528484 0.242995 0.065 Uiso 1 1 calc GR . . . .
H43B H 0.229782 0.617782 0.242903 0.065 Uiso 1 1 calc GR . . . .
H43C H 0.231250 0.572230 0.288711 0.065 Uiso 1 1 calc GR . . . .
C44 C 0.29259(15) 0.5622(2) 0.20327(13) 0.0515(11) Uani 1 1 d . . . . .
H44A H 0.321732 0.555122 0.199597 0.077 Uiso 1 1 calc GR . . . .
H44B H 0.284476 0.611786 0.191686 0.077 Uiso 1 1 calc GR . . . .
H44C H 0.277624 0.522741 0.186998 0.077 Uiso 1 1 calc GR . . . .
C45 C 0.33649(11) 0.28487(19) 0.23936(10) 0.0283(7) Uani 1 1 d . . . . .
C46 C 0.30436(12) 0.2210(2) 0.24023(13) 0.0380(8) Uani 1 1 d . . . . .
H46A H 0.301141 0.204045 0.270825 0.057 Uiso 1 1 calc GR . . . .
H46B H 0.313257 0.178635 0.222087 0.057 Uiso 1 1 calc GR . . . .
H46C H 0.278381 0.240100 0.228310 0.057 Uiso 1 1 calc GR . . . .
C47 C 0.34311(17) 0.3053(3) 0.19140(13) 0.0575(13) Uani 1 1 d . . . . .
H47A H 0.317750 0.324471 0.177928 0.086 Uiso 1 1 calc GR . . . .
H47B H 0.351784 0.260484 0.175247 0.086 Uiso 1 1 calc GR . . . .
H47C H 0.364071 0.344343 0.189970 0.086 Uiso 1 1 calc GR . . . .
C48 C 0.37576(12) 0.2537(2) 0.26021(14) 0.0429(10) Uani 1 1 d . . . . .
H48A H 0.396891 0.292500 0.259502 0.064 Uiso 1 1 calc GR . . . .
H48B H 0.384368 0.209423 0.243500 0.064 Uiso 1 1 calc GR . . . .
H48C H 0.371226 0.239264 0.291015 0.064 Uiso 1 1 calc GR . . . .
C49 C 0.20278(8) 0.33680(16) 0.64016(9) 0.0167(6) Uani 1 1 d . . . . .
C50 C 0.20568(9) 0.39705(17) 0.66975(9) 0.0200(6) Uani 1 1 d . . . . .
H50 H 0.215220 0.444486 0.659778 0.024 Uiso 1 1 calc R . . . .
C51 C 0.19477(9) 0.38874(17) 0.71379(10) 0.0212(6) Uani 1 1 d . . . . .
C52 C 0.17902(10) 0.31951(17) 0.72671(9) 0.0221(6) Uani 1 1 d . . . . .
H52 H 0.170769 0.313593 0.756405 0.027 Uiso 1 1 calc R . . . .
C53 C 0.17489(9) 0.25842(17) 0.69763(10) 0.0204(6) Uani 1 1 d . . . . .
C54 C 0.18776(9) 0.26815(16) 0.65436(9) 0.0185(6) Uani 1 1 d . . . . .
H54 H 0.186209 0.226942 0.634252 0.022 Uiso 1 1 calc R . . . .
C55 C 0.20033(11) 0.45592(19) 0.74562(11) 0.0293(7) Uani 1 1 d . . . . .
C56 C 0.17306(14) 0.5205(2) 0.73006(14) 0.0472(10) Uani 1 1 d . . . . .
H56A H 0.179509 0.534266 0.699619 0.071 Uiso 1 1 calc GR . . . .
H56B H 0.177461 0.564163 0.749544 0.071 Uiso 1 1 calc GR . . . .
H56C H 0.144654 0.504692 0.731004 0.071 Uiso 1 1 calc GR . . . .
C57 C 0.24493(12) 0.4831(2) 0.74555(12) 0.0389(9) Uani 1 1 d . . . . .
H57A H 0.262914 0.441419 0.754414 0.058 Uiso 1 1 calc GR . . . .
H57B H 0.248583 0.524981 0.766477 0.058 Uiso 1 1 calc GR . . . .
H57C H 0.251495 0.500057 0.715698 0.058 Uiso 1 1 calc GR . . . .
C58 C 0.19096(14) 0.4358(2) 0.79333(12) 0.0451(10) Uani 1 1 d . . . . .
H58A H 0.162051 0.424199 0.795339 0.068 Uiso 1 1 calc GR . . . .
H58B H 0.197808 0.478597 0.812713 0.068 Uiso 1 1 calc GR . . . .
H58C H 0.206996 0.391744 0.802610 0.068 Uiso 1 1 calc GR . . . .
C59 C 0.15896(11) 0.18156(18) 0.71224(11) 0.0282(7) Uani 1 1 d . . . . .
C60 C 0.13843(15) 0.1855(2) 0.75656(13) 0.0515(12) Uani 1 1 d . . . . .
H60A H 0.157216 0.207112 0.778884 0.077 Uiso 1 1 calc GR . . . .
H60B H 0.130615 0.134603 0.765683 0.077 Uiso 1 1 calc GR . . . .
H60C H 0.114210 0.217291 0.753696 0.077 Uiso 1 1 calc GR . . . .
C61 C 0.12829(14) 0.1507(2) 0.67794(14) 0.0503(11) Uani 1 1 d . . . . .
H61A H 0.105106 0.185093 0.675254 0.075 Uiso 1 1 calc GR . . . .
H61B H 0.118962 0.100896 0.687383 0.075 Uiso 1 1 calc GR . . . .
H61C H 0.141111 0.146282 0.649186 0.075 Uiso 1 1 calc GR . . . .
C62 C 0.19463(14) 0.1269(2) 0.71645(18) 0.0570(12) Uani 1 1 d . . . . .
H62A H 0.207163 0.121505 0.687589 0.085 Uiso 1 1 calc GR . . . .
H62B H 0.184953 0.077623 0.726334 0.085 Uiso 1 1 calc GR . . . .
H62C H 0.214663 0.146561 0.738122 0.085 Uiso 1 1 calc GR . . . .
C63 C 0.41477(8) 0.40423(15) 0.57375(8) 0.0139(5) Uani 1 1 d . . . . .
C64 C 0.39062(8) 0.35268(15) 0.54636(9) 0.0133(5) Uani 1 1 d . . . . .
C65 C 0.41354(8) 0.28966(15) 0.54214(9) 0.0156(5) Uani 1 1 d . . . . .
H65 H 0.406359 0.245829 0.525588 0.019 Uiso 1 1 calc R . . . .
C66 C 0.45055(8) 0.30134(15) 0.56721(9) 0.0147(5) Uani 1 1 d . . . . .
C67 C 0.48046(8) 0.24672(15) 0.57199(9) 0.0150(5) Uani 1 1 d . . . . .
C68 C 0.51641(8) 0.26045(15) 0.59574(9) 0.0143(5) Uani 1 1 d . . . . .
C69 C 0.54863(8) 0.20663(15) 0.60063(9) 0.0145(5) Uani 1 1 d . . . . .
H69 H 0.548377 0.156250 0.589893 0.017 Uiso 1 1 calc R . . . .
C70 C 0.57958(8) 0.24084(15) 0.62341(9) 0.0148(5) Uani 1 1 d . . . . .
C71 C 0.56541(8) 0.31685(15) 0.63260(9) 0.0137(5) Uani 1 1 d . . . . .
C72 C 0.57609(9) 0.43438(16) 0.66219(9) 0.0176(6) Uani 1 1 d . . . . .
C73 C 0.60160(9) 0.48840(16) 0.68530(10) 0.0221(6) Uani 1 1 d . . . . .
H73 H 0.629274 0.481863 0.693984 0.027 Uiso 1 1 calc R . . . .
C74 C 0.57873(9) 0.54986(17) 0.69224(10) 0.0215(6) Uani 1 1 d . . . . .
H74 H 0.587024 0.594573 0.707300 0.026 Uiso 1 1 calc R . . . .
C75 C 0.53931(9) 0.53498(16) 0.67252(9) 0.0170(6) Uani 1 1 d . . . . .
C76 C 0.50733(9) 0.58572(15) 0.67269(9) 0.0166(6) Uani 1 1 d . . . . .
C77 C 0.47082(9) 0.57065(15) 0.65045(9) 0.0154(5) Uani 1 1 d . . . . .
C78 C 0.43787(9) 0.62378(15) 0.64652(9) 0.0177(6) Uani 1 1 d . . . . .
H78 H 0.437013 0.672675 0.659346 0.021 Uiso 1 1 calc R . . . .
C79 C 0.40849(9) 0.59097(16) 0.62118(10) 0.0195(6) Uani 1 1 d . . . . .
H79 H 0.383047 0.612283 0.612593 0.023 Uiso 1 1 calc R . . . .
C80 C 0.42329(9) 0.51721(15) 0.60970(9) 0.0162(5) Uani 1 1 d . . . . .
C81 C 0.47334(8) 0.17333(15) 0.54849(9) 0.0156(5) Uani 1 1 d . . . . .
C82 C 0.45368(9) 0.11365(16) 0.56919(10) 0.0199(6) Uani 1 1 d . . . . .
C83 C 0.44372(9) 0.04989(17) 0.54439(11) 0.0240(6) Uani 1 1 d . . . . .
H83 H 0.430694 0.008906 0.558406 0.029 Uiso 1 1 calc R . . . .
C84 C 0.45220(10) 0.04435(16) 0.49988(11) 0.0229(6) Uani 1 1 d . . . . .
C85 C 0.47269(9) 0.10346(17) 0.48027(10) 0.0226(6) Uani 1 1 d . . . . .
H85 H 0.479339 0.099653 0.449938 0.027 Uiso 1 1 calc R . . . .
C86 C 0.48366(9) 0.16770(16) 0.50371(10) 0.0187(6) Uani 1 1 d . . . . .
C87 C 0.44224(11) 0.11896(19) 0.61725(11) 0.0309(7) Uani 1 1 d . . . . .
H87A H 0.466662 0.127545 0.635827 0.046 Uiso 1 1 calc GR . . . .
H87B H 0.429305 0.071797 0.626157 0.046 Uiso 1 1 calc GR . . . .
H87C H 0.423335 0.160969 0.620902 0.046 Uiso 1 1 calc GR . . . .
C88 C 0.43914(11) -0.02381(18) 0.47254(12) 0.0328(8) Uani 1 1 d . . . . .
H88A H 0.431087 -0.064589 0.492364 0.049 Uiso 1 1 calc GR . . . .
H88B H 0.461749 -0.040767 0.454736 0.049 Uiso 1 1 calc GR . . . .
H88C H 0.416140 -0.010076 0.452888 0.049 Uiso 1 1 calc GR . . . .
C89 C 0.50546(10) 0.23155(18) 0.48206(10) 0.0268(7) Uani 1 1 d . . . . .
H89A H 0.487944 0.276180 0.480954 0.040 Uiso 1 1 calc GR . . . .
H89B H 0.512323 0.217004 0.451865 0.040 Uiso 1 1 calc GR . . . .
H89C H 0.530354 0.243142 0.499234 0.040 Uiso 1 1 calc GR . . . .
C90 C 0.51263(9) 0.65971(16) 0.69626(10) 0.0178(6) Uani 1 1 d . . . . .
C91 C 0.52605(10) 0.72302(17) 0.67309(10) 0.0226(6) Uani 1 1 d . . . . .
C92 C 0.52941(10) 0.79190(17) 0.69535(11) 0.0280(7) Uani 1 1 d . . . . .
H92 H 0.538165 0.835140 0.679690 0.034 Uiso 1 1 calc R . . . .
C93 C 0.52032(10) 0.79876(18) 0.73956(12) 0.0284(7) Uani 1 1 d . . . . .
C94 C 0.50807(9) 0.73490(17) 0.76233(10) 0.0241(6) Uani 1 1 d . . . . .
H94 H 0.502563 0.738838 0.792962 0.029 Uiso 1 1 calc R . . . .
C95 C 0.50368(9) 0.66498(16) 0.74122(10) 0.0197(6) Uani 1 1 d . . . . .
C96 C 0.53811(12) 0.71663(19) 0.62535(11) 0.0346(8) Uani 1 1 d . . . . .
H96A H 0.564614 0.691985 0.624031 0.052 Uiso 1 1 calc GR . . . .
H96B H 0.539661 0.767132 0.612298 0.052 Uiso 1 1 calc GR . . . .
H96C H 0.517864 0.686635 0.608738 0.052 Uiso 1 1 calc GR . . . .
C97 C 0.52446(14) 0.8739(2) 0.76331(15) 0.0483(11) Uani 1 1 d . . . . .
H97A H 0.497645 0.891427 0.771879 0.072 Uiso 1 1 calc GR . . . .
H97B H 0.536460 0.911003 0.743508 0.072 Uiso 1 1 calc GR . . . .
H97C H 0.541948 0.867886 0.789895 0.072 Uiso 1 1 calc GR . . . .
C98 C 0.48985(10) 0.59745(18) 0.76668(10) 0.0277(7) Uani 1 1 d . . . . .
H98A H 0.465725 0.575844 0.751827 0.041 Uiso 1 1 calc GR . . . .
H98B H 0.483280 0.612769 0.796828 0.041 Uiso 1 1 calc GR . . . .
H98C H 0.511515 0.559656 0.767994 0.041 Uiso 1 1 calc GR . . . .
C99 C 0.61993(8) 0.21206(15) 0.63684(9) 0.0144(5) Uani 1 1 d . . . . .
C100 C 0.64554(8) 0.18320(15) 0.60511(9) 0.0150(5) Uani 1 1 d . . . . .
C101 C 0.63431(9) 0.17094(17) 0.55950(9) 0.0193(6) Uani 1 1 d . . . . .
H101 H 0.610171 0.187932 0.544747 0.023 Uiso 1 1 calc R . . . .
C102 C 0.66424(9) 0.13092(18) 0.54135(9) 0.0212(6) Uani 1 1 d . . . . .
H102 H 0.664658 0.112291 0.511842 0.025 Uiso 1 1 calc R . . . .
C103 C 0.69549(9) 0.12176(16) 0.57520(9) 0.0180(6) Uani 1 1 d . . . . .
C104 C 0.73351(9) 0.09195(16) 0.56715(9) 0.0184(6) Uani 1 1 d . . . . .
C105 C 0.76620(9) 0.10254(16) 0.59688(9) 0.0181(6) Uani 1 1 d . . . . .
C106 C 0.80759(9) 0.08932(17) 0.58652(9) 0.0208(6) Uani 1 1 d . . . . .
H106 H 0.816966 0.061896 0.561796 0.025 Uiso 1 1 calc R . . . .
C107 C 0.83086(9) 0.12292(18) 0.61827(10) 0.0214(6) Uani 1 1 d . . . . .
H107 H 0.859596 0.126156 0.619316 0.026 Uiso 1 1 calc R . . . .
C108 C 0.80367(8) 0.15295(15) 0.65030(9) 0.0161(5) Uani 1 1 d . . . . .
C109 C 0.81568(8) 0.19003(16) 0.68937(9) 0.0162(5) Uani 1 1 d . . . . .
C110 C 0.78862(8) 0.20184(15) 0.72327(9) 0.0151(5) Uani 1 1 d . . . . .
C111 C 0.80080(9) 0.22206(16) 0.76774(9) 0.0188(6) Uani 1 1 d . . . . .
H111 H 0.827042 0.237849 0.777645 0.023 Uiso 1 1 calc R . . . .
C112 C 0.76791(9) 0.21440(16) 0.79282(9) 0.0173(6) Uani 1 1 d . . . . .
H112 H 0.766834 0.222371 0.823896 0.021 Uiso 1 1 calc R . . . .
C113 C 0.73469(9) 0.19185(15) 0.76365(9) 0.0149(5) Uani 1 1 d . . . . .
C114 C 0.69476(8) 0.18604(14) 0.77620(9) 0.0140(5) Uani 1 1 d . . . . .
C115 C 0.66303(9) 0.18621(15) 0.74482(9) 0.0143(5) Uani 1 1 d . . . . .
C116 C 0.62114(9) 0.19522(16) 0.75460(9) 0.0174(6) Uani 1 1 d . . . . .
H116 H 0.609545 0.190387 0.782892 0.021 Uiso 1 1 calc R . . . .
C117 C 0.60120(8) 0.21184(16) 0.71614(9) 0.0167(6) Uani 1 1 d . . . . .
H117 H 0.573326 0.224435 0.712511 0.020 Uiso 1 1 calc R . . . .
C118 C 0.63020(8) 0.20684(15) 0.68182(9) 0.0140(5) Uani 1 1 d . . . . .
C119 C 0.73999(9) 0.05559(16) 0.52314(9) 0.0178(6) Uani 1 1 d . . . . .
C120 C 0.76574(9) 0.08863(16) 0.49273(9) 0.0177(6) Uani 1 1 d . . . . .
H120 H 0.778637 0.135179 0.499828 0.021 Uiso 1 1 calc R . . . .
C121 C 0.77277(9) 0.05405(16) 0.45197(9) 0.0183(6) Uani 1 1 d . . . . .
C122 C 0.75207(9) -0.01252(16) 0.44222(9) 0.0203(6) Uani 1 1 d . . . . .
H122 H 0.756370 -0.036352 0.414558 0.024 Uiso 1 1 calc R . . . .
C123 C 0.72530(9) -0.04580(16) 0.47125(10) 0.0194(6) Uani 1 1 d . . . . .
C124 C 0.71963(9) -0.01112(16) 0.51195(9) 0.0176(6) Uani 1 1 d . . . . .
H124 H 0.701702 -0.033052 0.532360 0.021 Uiso 1 1 calc R . . . .
C125 C 0.80236(10) 0.09027(18) 0.42011(10) 0.0244(7) Uani 1 1 d . . . . .
C126 C 0.78383(12) 0.1626(2) 0.40132(13) 0.0389(9) Uani 1 1 d . . . . .
H12A H 0.758451 0.150793 0.385122 0.058 Uiso 1 1 calc GR . . . .
H12B H 0.802792 0.186167 0.381126 0.058 Uiso 1 1 calc GR . . . .
H12C H 0.778328 0.197453 0.425634 0.058 Uiso 1 1 calc GR . . . .
C127 C 0.81199(12) 0.0377(2) 0.38133(12) 0.0395(9) Uani 1 1 d . . . . .
H12D H 0.823250 -0.009725 0.392926 0.059 Uiso 1 1 calc GR . . . .
H12E H 0.831765 0.062049 0.362416 0.059 Uiso 1 1 calc GR . . . .
H12F H 0.787080 0.027319 0.363906 0.059 Uiso 1 1 calc GR . . . .
C128 C 0.84231(11) 0.1072(2) 0.44503(13) 0.0404(9) Uani 1 1 d . . . . .
H12G H 0.838182 0.147830 0.466433 0.061 Uiso 1 1 calc GR . . . .
H12H H 0.862662 0.122762 0.423886 0.061 Uiso 1 1 calc GR . . . .
H12I H 0.851716 0.061772 0.460750 0.061 Uiso 1 1 calc GR . . . .
C129 C 0.70331(10) -0.11894(17) 0.45846(11) 0.0271(7) Uani 1 1 d . U . . .
C133 C 0.85862(9) 0.21450(16) 0.69724(9) 0.0175(6) Uani 1 1 d . . . . .
C134 C 0.89085(9) 0.16418(17) 0.69814(10) 0.0209(6) Uani 1 1 d . . . . .
H134 H 0.885808 0.112116 0.692954 0.025 Uiso 1 1 calc R . . . .
C135 C 0.93043(9) 0.18858(19) 0.70651(11) 0.0268(7) Uani 1 1 d . . . . .
C136 C 0.93689(10) 0.26504(19) 0.71544(12) 0.0297(7) Uani 1 1 d . . . . .
H136 H 0.963692 0.282305 0.721740 0.036 Uiso 1 1 calc R . . . .
C137 C 0.90501(10) 0.31672(19) 0.71533(11) 0.0271(7) Uani 1 1 d . . . . .
C138 C 0.86624(9) 0.29073(17) 0.70545(10) 0.0207(6) Uani 1 1 d . . . . .
H138 H 0.844350 0.325534 0.704228 0.025 Uiso 1 1 calc R . . . .
C139 C 0.96481(11) 0.1304(2) 0.70495(16) 0.0421(10) Uani 1 1 d . . . . .
C140 C 0.96658(14) 0.0998(2) 0.65716(18) 0.0576(13) Uani 1 1 d . . . . .
H14A H 0.940641 0.076131 0.648821 0.086 Uiso 1 1 calc GR . . . .
H14B H 0.988347 0.062425 0.655522 0.086 Uiso 1 1 calc GR . . . .
H14C H 0.971889 0.141501 0.636800 0.086 Uiso 1 1 calc GR . . . .
C141 C 1.00633(12) 0.1648(3) 0.7170(2) 0.0742(19) Uani 1 1 d . . . . .
H14D H 1.027525 0.127044 0.712639 0.111 Uiso 1 1 calc GR . . . .
H14E H 1.006887 0.180687 0.748159 0.111 Uiso 1 1 calc GR . . . .
H14F H 1.011093 0.208548 0.698061 0.111 Uiso 1 1 calc GR . . . .
C142 C 0.95644(13) 0.0650(3) 0.73623(19) 0.0591(13) Uani 1 1 d . . . . .
H14G H 0.956552 0.083458 0.766846 0.089 Uiso 1 1 calc GR . . . .
H14H H 0.977493 0.026454 0.733374 0.089 Uiso 1 1 calc GR . . . .
H14I H 0.929909 0.043007 0.728566 0.089 Uiso 1 1 calc GR . . . .
C143 C 0.91146(11) 0.4007(2) 0.72628(15) 0.0389(9) Uani 1 1 d D . . . .
C147 C 0.68646(8) 0.19368(16) 0.82437(9) 0.0151(5) Uani 1 1 d . . . . .
C148 C 0.70493(8) 0.14528(16) 0.85539(9) 0.0161(5) Uani 1 1 d . . . . .
H148 H 0.720463 0.103864 0.845382 0.019 Uiso 1 1 calc R . . . .
C149 C 0.70100(9) 0.15663(16) 0.90080(9) 0.0169(6) Uani 1 1 d . . . . .
C150 C 0.67679(9) 0.21689(16) 0.91405(9) 0.0183(6) Uani 1 1 d . . . . .
H150 H 0.673877 0.225567 0.944857 0.022 Uiso 1 1 calc R . . . .
C151 C 0.65675(9) 0.26473(16) 0.88397(9) 0.0173(6) Uani 1 1 d . . . . .
C152 C 0.66260(8) 0.25286(15) 0.83891(9) 0.0156(5) Uani 1 1 d . . . . .
H152 H 0.650060 0.285785 0.817788 0.019 Uiso 1 1 calc R . . . .
C153 C 0.72186(9) 0.10623(17) 0.93585(9) 0.0209(6) Uani 1 1 d . . . . .
C154 C 0.74791(11) 0.04537(18) 0.91509(11) 0.0289(7) Uani 1 1 d . . . . .
H15A H 0.730909 0.013707 0.895473 0.043 Uiso 1 1 calc GR . . . .
H15B H 0.760402 0.014125 0.938542 0.043 Uiso 1 1 calc GR . . . .
H15C H 0.769146 0.069204 0.897912 0.043 Uiso 1 1 calc GR . . . .
C155 C 0.74928(10) 0.15455(19) 0.96639(10) 0.0287(7) Uani 1 1 d . . . . .
H15D H 0.771063 0.176547 0.949203 0.043 Uiso 1 1 calc GR . . . .
H15E H 0.761039 0.122950 0.990119 0.043 Uiso 1 1 calc GR . . . .
H15F H 0.733267 0.195039 0.979371 0.043 Uiso 1 1 calc GR . . . .
C156 C 0.68923(10) 0.06760(19) 0.96342(10) 0.0288(7) Uani 1 1 d . . . . .
H15G H 0.673166 0.106087 0.978224 0.043 Uiso 1 1 calc GR . . . .
H15H H 0.702330 0.034827 0.985736 0.043 Uiso 1 1 calc GR . . . .
H15I H 0.671457 0.037336 0.943847 0.043 Uiso 1 1 calc GR . . . .
C157 C 0.63100(10) 0.33025(17) 0.90030(10) 0.0226(6) Uani 1 1 d . . . . .
C158 C 0.60247(12) 0.3616(2) 0.86363(12) 0.0384(9) Uani 1 1 d . . . . .
H15J H 0.618509 0.381989 0.839604 0.058 Uiso 1 1 calc GR . . . .
H15K H 0.585695 0.401697 0.875824 0.058 Uiso 1 1 calc GR . . . .
H15L H 0.584983 0.320978 0.852066 0.058 Uiso 1 1 calc GR . . . .
C159 C 0.65961(11) 0.39367(18) 0.91630(11) 0.0300(7) Uani 1 1 d . . . . .
H15M H 0.679257 0.373501 0.938231 0.045 Uiso 1 1 calc GR . . . .
H15N H 0.643811 0.433881 0.929859 0.045 Uiso 1 1 calc GR . . . .
H15O H 0.674021 0.414066 0.891027 0.045 Uiso 1 1 calc GR . . . .
C160 C 0.60488(10) 0.3041(2) 0.93876(12) 0.0318(8) Uani 1 1 d . . . . .
H16A H 0.587606 0.262047 0.928858 0.048 Uiso 1 1 calc GR . . . .
H16B H 0.587873 0.346011 0.948344 0.048 Uiso 1 1 calc GR . . . .
H16C H 0.622529 0.287611 0.963601 0.048 Uiso 1 1 calc GR . . . .
C130 C 0.6591(3) -0.1023(4) 0.4533(5) 0.056(3) Uani 0.524(13) 1 d . U P A 1
H13A H 0.648831 -0.084981 0.481647 0.084 Uiso 0.524(13) 1 calc GR . P A 1
H13B H 0.644635 -0.148134 0.443891 0.084 Uiso 0.524(13) 1 calc GR . P A 1
H13C H 0.654847 -0.062873 0.430847 0.084 Uiso 0.524(13) 1 calc GR . P A 1
C131 C 0.7186(4) -0.1580(7) 0.4201(3) 0.051(3) Uani 0.524(13) 1 d . U P A 1
H13D H 0.712539 -0.128250 0.393338 0.076 Uiso 0.524(13) 1 calc GR . P A 1
H13E H 0.705660 -0.207526 0.417339 0.076 Uiso 0.524(13) 1 calc GR . P A 1
H13F H 0.748022 -0.164411 0.423758 0.076 Uiso 0.524(13) 1 calc GR . P A 1
C132 C 0.7081(4) -0.1748(4) 0.4998(3) 0.037(2) Uani 0.524(13) 1 d . U P A 1
H13G H 0.695913 -0.223627 0.492103 0.055 Uiso 0.524(13) 1 calc GR . P A 1
H13H H 0.694477 -0.153241 0.525227 0.055 Uiso 0.524(13) 1 calc GR . P A 1
H13I H 0.736969 -0.181759 0.507309 0.055 Uiso 0.524(13) 1 calc GR . P A 1
C144 C 0.89585(17) 0.4492(3) 0.6842(2) 0.0441(14) Uani 0.742(7) 1 d . U P B 1
H14J H 0.912688 0.438011 0.658798 0.066 Uiso 0.742(7) 1 calc GR . P B 1
H14K H 0.897731 0.503092 0.691221 0.066 Uiso 0.742(7) 1 calc GR . P B 1
H14L H 0.867594 0.436155 0.676810 0.066 Uiso 0.742(7) 1 calc GR . P B 1
C145 C 0.95470(16) 0.4224(3) 0.7351(2) 0.0441(14) Uani 0.742(7) 1 d . U P B 1
H14M H 0.964752 0.397951 0.762399 0.066 Uiso 0.742(7) 1 calc GR . P B 1
H14N H 0.956671 0.477259 0.738391 0.066 Uiso 0.742(7) 1 calc GR . P B 1
H14O H 0.971048 0.406129 0.710239 0.066 Uiso 0.742(7) 1 calc GR . P B 1
C146 C 0.88513(18) 0.4227(3) 0.7643(2) 0.0472(16) Uani 0.742(7) 1 d . U P B 1
H14P H 0.856991 0.408322 0.757394 0.071 Uiso 0.742(7) 1 calc GR . P B 1
H14Q H 0.886694 0.477396 0.768902 0.071 Uiso 0.742(7) 1 calc GR . P B 1
H14R H 0.894648 0.396752 0.791354 0.071 Uiso 0.742(7) 1 calc GR . P B 1
C930 C 0.6688(3) -0.0997(5) 0.4214(4) 0.045(3) Uani 0.476(13) 1 d . U P A 2
H93A H 0.648391 -0.066838 0.434172 0.068 Uiso 0.476(13) 1 calc GR . P A 2
H93B H 0.655980 -0.146599 0.411009 0.068 Uiso 0.476(13) 1 calc GR . P A 2
H93C H 0.681142 -0.074059 0.396361 0.068 Uiso 0.476(13) 1 calc GR . P A 2
C931 C 0.7324(3) -0.1711(6) 0.4327(5) 0.039(3) Uani 0.476(13) 1 d . U P A 2
H93D H 0.741519 -0.144848 0.406198 0.058 Uiso 0.476(13) 1 calc GR . P A 2
H93E H 0.718133 -0.217437 0.423871 0.058 Uiso 0.476(13) 1 calc GR . P A 2
H93F H 0.755966 -0.183885 0.451807 0.058 Uiso 0.476(13) 1 calc GR . P A 2
C932 C 0.6841(5) -0.1597(6) 0.4940(3) 0.049(3) Uani 0.476(13) 1 d . U P A 2
H93G H 0.703352 -0.164871 0.519213 0.074 Uiso 0.476(13) 1 calc GR . P A 2
H93H H 0.675968 -0.209897 0.483439 0.074 Uiso 0.476(13) 1 calc GR . P A 2
H93I H 0.660201 -0.131884 0.503290 0.074 Uiso 0.476(13) 1 calc GR . P A 2
C944 C 0.9496(7) 0.4295(13) 0.7058(9) 0.067(6) Uani 0.258(7) 1 d . U P B 2
H94A H 0.971547 0.392900 0.710985 0.101 Uiso 0.258(7) 1 calc GR . P B 2
H94B H 0.957283 0.477859 0.719357 0.101 Uiso 0.258(7) 1 calc GR . P B 2
H94C H 0.944892 0.436283 0.673867 0.101 Uiso 0.258(7) 1 calc GR . P B 2
C945 C 0.9295(7) 0.4021(12) 0.7771(5) 0.068(6) Uani 0.258(7) 1 d D U P B 2
H94D H 0.908723 0.384746 0.797181 0.103 Uiso 0.258(7) 1 calc GR . P B 2
H94E H 0.937628 0.453704 0.785001 0.103 Uiso 0.258(7) 1 calc GR . P B 2
H94F H 0.953183 0.368786 0.779640 0.103 Uiso 0.258(7) 1 calc GR . P B 2
C946 C 0.8778(6) 0.4490(11) 0.7268(7) 0.058(5) Uani 0.258(7) 1 d . U P B 2
H94G H 0.864515 0.450027 0.697324 0.087 Uiso 0.258(7) 1 calc GR . P B 2
H94H H 0.886704 0.500007 0.734955 0.087 Uiso 0.258(7) 1 calc GR . P B 2
H94I H 0.858603 0.430693 0.748530 0.087 Uiso 0.258(7) 1 calc GR . P B 2
O1 O 0.3669(2) 0.4836(4) 0.7242(3) 0.178(3) Uani 1 1 d . U . . .
H1 H 0.356931 0.523640 0.713840 0.268 Uiso 1 1 calc R . . . .
C205 C 0.3710(3) 0.4350(4) 0.6925(2) 0.104(2) Uani 1 1 d . U . . .
H20G H 0.357118 0.453697 0.665474 0.156 Uiso 1 1 calc GR . . . .
H20H H 0.359085 0.386713 0.701028 0.156 Uiso 1 1 calc GR . . . .
H20I H 0.399842 0.427969 0.686912 0.156 Uiso 1 1 calc GR . . . .
C161 C -0.0470(3) 0.2058(5) 0.5077(3) 0.136(3) Uani 1 1 d . U . . .
H16D H -0.053209 0.243948 0.484952 0.204 Uiso 1 1 calc GR . . . .
H16E H -0.072230 0.188513 0.520652 0.204 Uiso 1 1 calc GR . . . .
H16F H -0.033258 0.162965 0.494160 0.204 Uiso 1 1 calc GR . . . .
C162 C -0.0212(3) 0.2380(4) 0.5416(3) 0.101(2) Uani 1 1 d . U . . .
C163 C -0.0383(2) 0.2831(4) 0.5770(3) 0.108(2) Uani 1 1 d . U . . .
H163 H -0.066775 0.290598 0.577557 0.130 Uiso 1 1 calc R . . . .
C164 C -0.0139(3) 0.3146(5) 0.6093(3) 0.108(2) Uani 1 1 d . U . . .
H164 H -0.026230 0.345832 0.630665 0.130 Uiso 1 1 calc R . . . .
C165 C 0.0273(2) 0.3041(3) 0.6130(2) 0.0830(16) Uani 1 1 d . U . . .
C166 C 0.0423(2) 0.2564(4) 0.5810(3) 0.0918(18) Uani 1 1 d . U . . .
H166 H 0.070240 0.243620 0.582957 0.110 Uiso 1 1 calc R . . . .
C167 C 0.0190(2) 0.2261(4) 0.5462(3) 0.0914(18) Uani 1 1 d . U . . .
H167 H 0.031895 0.195760 0.524846 0.110 Uiso 1 1 calc R . . . .
C168 C 0.0536(3) 0.3395(4) 0.6485(3) 0.111(2) Uani 1 1 d . U . . .
H16G H 0.076953 0.306822 0.655107 0.166 Uiso 1 1 calc GR . . . .
H16H H 0.038000 0.346224 0.675334 0.166 Uiso 1 1 calc GR . . . .
H16I H 0.063134 0.388756 0.638304 0.166 Uiso 1 1 calc GR . . . .
C169 C 0.0399(2) 0.0164(4) 0.5584(2) 0.101(2) Uani 1 1 d . . . . .
H16J H 0.022331 0.059714 0.564082 0.152 Uiso 1 1 calc GR . . . .
H16K H 0.049861 -0.004793 0.586672 0.152 Uiso 1 1 calc GR . . . .
H16L H 0.024450 -0.022073 0.541820 0.152 Uiso 1 1 calc GR . . . .
C170 C 0.07554(16) 0.0418(3) 0.53152(17) 0.0620(13) Uani 1 1 d . . . . .
C171 C 0.10403(18) 0.0908(3) 0.54887(18) 0.0719(16) Uani 1 1 d . . . . .
H171 H 0.101041 0.109732 0.578053 0.086 Uiso 1 1 calc R . . . .
C172 C 0.13719(16) 0.1135(3) 0.5248(2) 0.0640(14) Uani 1 1 d . . . . .
H172 H 0.156181 0.148031 0.537596 0.077 Uiso 1 1 calc R . . . .
C173 C 0.14288(13) 0.0868(2) 0.48259(16) 0.0460(10) Uani 1 1 d . . . . .
C174 C 0.11421(12) 0.0367(2) 0.46529(15) 0.0437(9) Uani 1 1 d . . . . .
H174 H 0.117429 0.016710 0.436402 0.052 Uiso 1 1 calc R . . . .
C175 C 0.08094(14) 0.0154(3) 0.48935(16) 0.0521(11) Uani 1 1 d . . . . .
H175 H 0.061516 -0.018161 0.476398 0.063 Uiso 1 1 calc R . . . .
C176 C 0.17901(13) 0.1093(3) 0.4563(2) 0.0649(15) Uani 1 1 d . . . . .
H17A H 0.183027 0.163969 0.458558 0.097 Uiso 1 1 calc GR . . . .
H17B H 0.174324 0.095340 0.425158 0.097 Uiso 1 1 calc GR . . . .
H17C H 0.203201 0.083286 0.468123 0.097 Uiso 1 1 calc GR . . . .
C177 C 0.09333(19) 0.7150(5) 0.6706(2) 0.115(3) Uani 1 1 d . U . . .
H17D H 0.101600 0.767242 0.665409 0.173 Uiso 1 1 calc GR . . . .
H17E H 0.104170 0.698201 0.699548 0.173 Uiso 1 1 calc GR . . . .
H17F H 0.063684 0.711879 0.670145 0.173 Uiso 1 1 calc GR . . . .
C178 C 0.10967(16) 0.6647(4) 0.63452(19) 0.0725(14) Uani 1 1 d . U . . .
C179 C 0.11918(16) 0.6975(3) 0.5948(2) 0.0719(14) Uani 1 1 d . U . . .
H179 H 0.116612 0.750542 0.591265 0.086 Uiso 1 1 calc R . . . .
C180 C 0.13265(15) 0.6533(3) 0.55944(17) 0.0554(11) Uani 1 1 d . U . . .
H180 H 0.139499 0.676724 0.532362 0.066 Uiso 1 1 calc R . . . .
C181 C 0.13596(11) 0.5764(2) 0.56387(14) 0.0411(9) Uani 1 1 d . U . . .
C182 C 0.12664(14) 0.5447(3) 0.60368(17) 0.0632(13) Uani 1 1 d . U . . .
H182 H 0.129707 0.491789 0.607678 0.076 Uiso 1 1 calc R . . . .
C183 C 0.11292(16) 0.5880(4) 0.63798(18) 0.0740(14) Uani 1 1 d . U . . .
H183 H 0.105520 0.563984 0.664704 0.089 Uiso 1 1 calc R . . . .
C184 C 0.14911(14) 0.5276(3) 0.52611(17) 0.0546(11) Uani 1 1 d . U . . .
H18A H 0.125244 0.511516 0.508448 0.082 Uiso 1 1 calc GR . . . .
H18B H 0.163345 0.483070 0.537938 0.082 Uiso 1 1 calc GR . . . .
H18C H 0.167290 0.556314 0.507367 0.082 Uiso 1 1 calc GR . . . .
C185 C 0.58276(16) -0.0043(3) 0.65247(17) 0.0619(13) Uani 1 1 d . . . . .
H18D H 0.577902 -0.007362 0.684298 0.093 Uiso 1 1 calc GR . . . .
H18E H 0.559632 -0.025966 0.635801 0.093 Uiso 1 1 calc GR . . . .
H18F H 0.586138 0.048612 0.643945 0.093 Uiso 1 1 calc GR . . . .
C186 C 0.62055(14) -0.0476(2) 0.64228(13) 0.0415(9) Uani 1 1 d . . . . .
C187 C 0.61953(13) -0.1158(2) 0.62048(14) 0.0443(9) Uani 1 1 d . . . . .
H187 H 0.594055 -0.135952 0.611008 0.053 Uiso 1 1 calc R . . . .
C188 C 0.65432(13) -0.1557(2) 0.61191(13) 0.0417(9) Uani 1 1 d . . . . .
H188 H 0.652267 -0.202768 0.596917 0.050 Uiso 1 1 calc R . . . .
C189 C 0.69233(13) -0.1283(2) 0.62489(12) 0.0373(8) Uani 1 1 d . . . . .
C190 C 0.69392(14) -0.0585(2) 0.64609(13) 0.0437(10) Uani 1 1 d . . . . .
H190 H 0.719454 -0.037458 0.654593 0.052 Uiso 1 1 calc R . . . .
C191 C 0.65880(14) -0.0195(2) 0.65492(13) 0.0465(10) Uani 1 1 d . . . . .
H191 H 0.660670 0.027562 0.669928 0.056 Uiso 1 1 calc R . . . .
C192 C 0.73106(15) -0.1716(3) 0.61672(16) 0.0542(11) Uani 1 1 d . . . . .
H19A H 0.725274 -0.212852 0.595839 0.081 Uiso 1 1 calc GR . . . .
H19B H 0.741747 -0.192431 0.644798 0.081 Uiso 1 1 calc GR . . . .
H19C H 0.751142 -0.137584 0.604254 0.081 Uiso 1 1 calc GR . . . .
C193 C 0.14511(18) 0.6358(5) 0.4189(2) 0.105(2) Uani 1 1 d . U . . .
H19D H 0.132467 0.587687 0.410437 0.158 Uiso 1 1 calc GR . . . .
H19E H 0.136214 0.675107 0.397979 0.158 Uiso 1 1 calc GR . . . .
H19F H 0.137107 0.649570 0.448868 0.158 Uiso 1 1 calc GR . . . .
C194 C 0.19083(15) 0.6280(3) 0.41812(15) 0.0617(12) Uani 1 1 d . U . . .
C195 C 0.20959(13) 0.5574(3) 0.42365(13) 0.0481(10) Uani 1 1 d . U . . .
H195 H 0.193706 0.513135 0.426932 0.058 Uiso 1 1 calc R . . . .
C196 C 0.25110(11) 0.5530(2) 0.42425(12) 0.0331(8) Uani 1 1 d . U . . .
H196 H 0.263673 0.505548 0.429811 0.040 Uiso 1 1 calc R . . . .
C197 C 0.27506(12) 0.6149(2) 0.41708(11) 0.0354(8) Uani 1 1 d . U . . .
C198 C 0.25713(16) 0.6851(3) 0.41377(18) 0.0652(13) Uani 1 1 d . U . . .
H198 H 0.273499 0.728841 0.411028 0.078 Uiso 1 1 calc R . . . .
C199 C 0.21599(17) 0.6919(3) 0.41442(19) 0.0758(15) Uani 1 1 d . U . . .
H199 H 0.204058 0.740579 0.412343 0.091 Uiso 1 1 calc R . . . .
C200 C 0.32031(12) 0.6097(3) 0.41637(13) 0.0477(10) Uani 1 1 d . U . . .
H20A H 0.328943 0.559080 0.425600 0.072 Uiso 1 1 calc GR . . . .
H20B H 0.332278 0.647153 0.436764 0.072 Uiso 1 1 calc GR . . . .
H20C H 0.329327 0.619604 0.386265 0.072 Uiso 1 1 calc GR . . . .
C201 C 0.57766(11) 0.4292(2) 0.52366(14) 0.0424(9) Uani 1 1 d . . . . .
H20D H 0.574389 0.374303 0.524363 0.064 Uiso 1 1 calc GR . . . .
H20E H 0.587104 0.447061 0.552928 0.064 Uiso 1 1 calc GR . . . .
H20F H 0.597571 0.442693 0.501549 0.064 Uiso 1 1 calc GR . . . .
C202 C 0.53763(10) 0.46551(19) 0.51160(11) 0.0286(7) Uani 1 1 d . . . . .
C203 C 0.52196(10) 0.52371(19) 0.53668(10) 0.0281(7) Uani 1 1 d . . . . .
H203 H 0.536779 0.540600 0.562273 0.034 Uiso 1 1 calc R . . . .
C204 C 0.48531(10) 0.55785(19) 0.52544(11) 0.0280(7) Uani 1 1 d . . . . .
H204 H 0.475665 0.597820 0.543249 0.034 Uiso 1 1 calc R . . . .

loop_
_atom_site_aniso_label
_atom_site_aniso_U_11
_atom_site_aniso_U_22
_atom_site_aniso_U_33
_atom_site_aniso_U_23
_atom_site_aniso_U_13
_atom_site_aniso_U_12
Ni1 0.0128(2) 0.0157(2) 0.0077(2) 0.00018(17) 0.00276(16) -0.00070(17)
Ni2 0.0126(2) 0.0114(2) 0.0115(2) -0.00155(17) 0.00181(16) 0.00045(17)
Ni3 0.0130(2) 0.0165(2) 0.0081(2) -0.00200(17) 0.00262(16) 0.00244(17)
N1 0.0179(12) 0.0188(11) 0.0093(11) 0.0014(9) 0.0022(9) -0.0011(9)
N2 0.0148(12) 0.0176(11) 0.0113(11) -0.0004(9) 0.0035(9) 0.0004(9)
N3 0.0194(12) 0.0140(11) 0.0088(10) 0.0010(9) 0.0023(9) 0.0000(9)
N4 0.0131(11) 0.0135(11) 0.0113(11) 0.0007(9) 0.0021(8) 0.0003(8)
N5 0.0185(12) 0.0111(11) 0.0154(11) -0.0006(9) 0.0018(9) 0.0019(9)
N6 0.0151(11) 0.0136(11) 0.0115(10) 0.0001(9) 0.0033(8) 0.0010(9)
N7 0.0126(11) 0.0203(12) 0.0105(10) -0.0018(9) 0.0024(8) -0.0011(9)
N8 0.0154(12) 0.0140(11) 0.0176(11) -0.0030(9) 0.0020(9) 0.0022(9)
N9 0.0153(12) 0.0132(11) 0.0150(11) -0.0016(9) 0.0028(9) -0.0006(9)
N10 0.0156(12) 0.0182(11) 0.0092(10) -0.0016(9) 0.0028(8) -0.0015(9)
N11 0.0171(12) 0.0141(11) 0.0094(10) -0.0019(9) 0.0018(8) 0.0022(9)
N12 0.0141(12) 0.0202(12) 0.0106(11) -0.0020(9) 0.0018(8) 0.0034(9)
N13 0.0186(12) 0.0172(11) 0.0107(11) -0.0017(9) 0.0009(9) 0.0033(9)
N14 0.0122(11) 0.0168(11) 0.0117(11) -0.0001(9) 0.0032(8) 0.0018(9)
C1 0.0178(15) 0.0235(14) 0.0123(13) 0.0022(11) 0.0037(10) -0.0007(11)
C2 0.0188(15) 0.0394(18) 0.0145(14) 0.0035(13) 0.0064(11) -0.0027(13)
C3 0.0170(15) 0.0390(18) 0.0195(15) 0.0040(13) 0.0065(12) -0.0045(13)
C4 0.0168(14) 0.0238(15) 0.0167(14) 0.0015(11) 0.0030(11) -0.0045(11)
C5 0.0181(15) 0.0208(14) 0.0153(13) -0.0010(11) 0.0028(11) -0.0008(11)
C6 0.0166(14) 0.0206(14) 0.0132(13) 0.0000(11) 0.0016(10) 0.0003(11)
C7 0.0205(15) 0.0360(17) 0.0128(14) -0.0023(12) -0.0009(11) -0.0043(12)
C8 0.0230(16) 0.0322(16) 0.0095(13) 0.0005(12) 0.0013(11) -0.0035(12)
C9 0.0183(14) 0.0206(14) 0.0104(12) -0.0009(11) 0.0020(10) -0.0009(11)
C10 0.0201(14) 0.0166(13) 0.0100(12) -0.0008(10) 0.0047(10) -0.0018(11)
C11 0.0199(14) 0.0135(13) 0.0114(13) 0.0017(10) 0.0036(10) 0.0001(10)
C12 0.0185(15) 0.0229(14) 0.0135(13) 0.0017(11) 0.0070(11) -0.0001(11)
C13 0.0131(14) 0.0225(14) 0.0185(14) 0.0001(11) 0.0043(11) -0.0019(11)
C14 0.0159(14) 0.0118(12) 0.0135(13) -0.0007(10) 0.0012(10) 0.0012(10)
C15 0.0142(13) 0.0111(12) 0.0150(13) -0.0022(10) 0.0019(10) 0.0009(10)
C16 0.0168(14) 0.0121(12) 0.0135(13) 0.0002(10) 0.0021(10) -0.0004(10)
C17 0.0190(15) 0.0195(14) 0.0140(13) -0.0014(11) -0.0023(11) -0.0004(11)
C18 0.0235(16) 0.0236(15) 0.0104(13) 0.0001(11) 0.0021(11) 0.0001(11)
C19 0.0198(14) 0.0141(13) 0.0104(12) 0.0006(10) 0.0028(10) -0.0003(10)
C20 0.0214(15) 0.0172(13) 0.0102(13) -0.0006(10) 0.0050(10) 0.0006(11)
C21 0.0165(14) 0.0293(16) 0.0124(13) 0.0023(12) 0.0025(10) -0.0043(12)
C22 0.0213(16) 0.0290(16) 0.0187(14) -0.0017(12) 0.0017(11) -0.0029(12)
C23 0.0215(16) 0.0318(17) 0.0228(15) 0.0013(13) 0.0021(12) 0.0012(13)
C24 0.0169(15) 0.0379(18) 0.0229(15) 0.0021(14) -0.0036(12) -0.0045(13)
C25 0.0244(16) 0.0306(17) 0.0181(14) 0.0001(13) 0.0003(12) -0.0049(13)
C26 0.0179(15) 0.0309(16) 0.0199(14) 0.0003(13) 0.0003(11) -0.0014(12)
C27 0.0227(17) 0.0378(19) 0.043(2) -0.0030(16) -0.0033(14) 0.0048(14)
C28 0.031(2) 0.042(2) 0.071(3) -0.014(2) -0.0012(19) 0.0103(17)
C29 0.0255(19) 0.059(3) 0.053(2) -0.009(2) 0.0105(17) 0.0024(17)
C30 0.040(2) 0.054(3) 0.053(3) 0.007(2) -0.0048(19) 0.0182(19)
C31 0.0300(19) 0.0366(19) 0.0358(19) -0.0053(16) -0.0026(15) -0.0074(15)
C32 0.052(3) 0.041(2) 0.071(3) -0.012(2) 0.016(2) -0.022(2)
C33 0.043(2) 0.064(3) 0.036(2) -0.019(2) -0.0105(17) -0.001(2)
C34 0.040(2) 0.042(2) 0.056(3) -0.0224(19) -0.0028(18) -0.0026(17)
C35 0.0157(14) 0.0189(14) 0.0100(12) -0.0014(11) 0.0014(10) -0.0019(10)
C36 0.0168(14) 0.0179(13) 0.0158(13) -0.0003(11) 0.0020(10) -0.0016(11)
C37 0.0167(14) 0.0219(14) 0.0158(13) 0.0025(11) 0.0008(10) -0.0042(11)
C38 0.0234(15) 0.0267(15) 0.0113(13) 0.0001(11) 0.0040(11) -0.0051(12)
C39 0.0212(15) 0.0271(16) 0.0148(14) -0.0015(12) 0.0046(11) -0.0031(12)
C40 0.0229(15) 0.0169(13) 0.0145(13) -0.0014(11) 0.0038(11) -0.0006(11)
C41 0.0267(17) 0.0240(16) 0.0219(15) 0.0094(13) -0.0010(12) -0.0043(12)
C42 0.057(3) 0.0214(17) 0.053(2) 0.0132(17) -0.023(2) -0.0098(16)
C43 0.030(2) 0.035(2) 0.064(3) 0.0245(19) 0.0005(17) 0.0023(15)
C44 0.077(3) 0.047(2) 0.031(2) 0.0231(18) 0.0078(19) 0.010(2)
C45 0.0365(19) 0.0311(17) 0.0179(15) -0.0082(13) 0.0075(13) 0.0010(14)
C46 0.045(2) 0.0338(19) 0.0347(19) -0.0146(16) 0.0027(16) -0.0039(16)
C47 0.100(4) 0.045(2) 0.029(2) -0.0100(18) 0.028(2) 0.000(2)
C48 0.036(2) 0.043(2) 0.050(2) -0.0276(19) 0.0044(17) 0.0078(17)
C49 0.0143(14) 0.0249(15) 0.0112(13) 0.0011(11) 0.0041(10) -0.0010(11)
C50 0.0254(16) 0.0205(14) 0.0146(14) 0.0025(11) 0.0063(11) -0.0011(11)
C51 0.0273(16) 0.0219(15) 0.0146(14) 0.0002(12) 0.0056(11) 0.0004(12)
C52 0.0306(17) 0.0246(15) 0.0116(13) 0.0032(12) 0.0074(11) 0.0008(12)
C53 0.0223(15) 0.0222(15) 0.0170(14) 0.0037(12) 0.0033(11) 0.0003(12)
C54 0.0217(15) 0.0194(14) 0.0146(13) -0.0021(11) 0.0026(11) 0.0001(11)
C55 0.041(2) 0.0284(17) 0.0189(15) -0.0023(13) 0.0091(13) 0.0001(14)
C56 0.065(3) 0.033(2) 0.044(2) -0.0152(18) 0.0004(19) 0.0139(19)
C57 0.050(2) 0.039(2) 0.0276(18) -0.0077(16) 0.0066(16) -0.0139(17)
C58 0.070(3) 0.043(2) 0.0234(18) -0.0105(16) 0.0145(17) -0.020(2)
C59 0.0370(19) 0.0258(16) 0.0221(16) 0.0088(13) 0.0051(13) -0.0043(14)
C60 0.079(3) 0.042(2) 0.034(2) 0.0069(18) 0.025(2) -0.024(2)
C61 0.068(3) 0.046(2) 0.037(2) 0.0147(18) -0.0022(19) -0.031(2)
C62 0.059(3) 0.032(2) 0.080(3) 0.028(2) 0.012(2) 0.0051(19)
C63 0.0158(14) 0.0159(13) 0.0101(12) 0.0015(10) 0.0014(10) 0.0014(10)
C64 0.0147(13) 0.0137(12) 0.0117(12) 0.0009(10) 0.0030(10) -0.0006(10)
C65 0.0172(14) 0.0145(13) 0.0152(13) -0.0036(11) 0.0006(10) -0.0022(10)
C66 0.0180(14) 0.0127(13) 0.0135(13) -0.0007(10) 0.0020(10) 0.0002(10)
C67 0.0185(14) 0.0139(13) 0.0127(13) -0.0007(10) 0.0032(10) -0.0005(10)
C68 0.0172(14) 0.0107(12) 0.0152(13) 0.0008(10) 0.0029(10) -0.0009(10)
C69 0.0196(14) 0.0100(12) 0.0138(13) -0.0020(10) 0.0018(10) 0.0020(10)
C70 0.0190(14) 0.0152(13) 0.0103(12) -0.0013(10) 0.0040(10) 0.0026(10)
C71 0.0173(14) 0.0128(13) 0.0112(12) 0.0003(10) 0.0028(10) 0.0017(10)
C72 0.0152(14) 0.0212(14) 0.0165(13) -0.0027(11) 0.0012(10) 0.0015(11)
C73 0.0176(15) 0.0177(14) 0.0309(16) -0.0066(12) -0.0027(12) -0.0001(11)
C74 0.0198(15) 0.0183(14) 0.0265(15) -0.0081(12) -0.0007(12) -0.0016(11)
C75 0.0201(15) 0.0164(13) 0.0146(13) -0.0021(11) 0.0030(11) -0.0011(11)
C76 0.0198(15) 0.0149(13) 0.0152(13) -0.0017(11) 0.0044(11) -0.0004(11)
C77 0.0204(14) 0.0122(13) 0.0139(13) 0.0013(10) 0.0040(10) -0.0010(10)
C78 0.0228(15) 0.0096(12) 0.0209(14) -0.0037(11) 0.0049(11) 0.0019(11)
C79 0.0185(15) 0.0175(14) 0.0227(15) -0.0018(12) 0.0024(11) 0.0048(11)
C80 0.0181(14) 0.0150(13) 0.0158(13) -0.0002(11) 0.0040(10) 0.0010(11)
C81 0.0135(13) 0.0146(13) 0.0186(14) -0.0027(11) -0.0016(10) 0.0022(10)
C82 0.0182(15) 0.0184(14) 0.0230(15) 0.0003(12) 0.0007(11) 0.0023(11)
C83 0.0236(16) 0.0168(14) 0.0314(17) -0.0007(12) -0.0004(12) -0.0017(12)
C84 0.0254(16) 0.0151(14) 0.0278(16) -0.0055(12) -0.0060(12) 0.0018(11)
C85 0.0246(16) 0.0228(15) 0.0203(14) -0.0060(12) -0.0006(12) 0.0042(12)
C86 0.0176(14) 0.0198(14) 0.0185(14) -0.0018(11) 0.0009(11) 0.0017(11)
C87 0.039(2) 0.0290(17) 0.0251(17) 0.0005(14) 0.0061(14) -0.0098(14)
C88 0.038(2) 0.0196(16) 0.0399(19) -0.0097(14) -0.0062(15) -0.0004(14)
C89 0.0337(18) 0.0258(16) 0.0212(15) -0.0024(13) 0.0083(13) -0.0023(13)
C90 0.0174(14) 0.0160(13) 0.0200(14) -0.0035(11) 0.0006(11) 0.0008(11)
C91 0.0265(16) 0.0196(15) 0.0219(15) -0.0028(12) 0.0034(12) 0.0001(12)
C92 0.0363(19) 0.0144(14) 0.0336(18) -0.0015(13) 0.0074(14) -0.0026(12)
C93 0.0290(18) 0.0217(16) 0.0351(18) -0.0117(14) 0.0096(14) -0.0029(13)
C94 0.0226(16) 0.0253(16) 0.0248(16) -0.0106(13) 0.0074(12) -0.0030(12)
C95 0.0174(14) 0.0202(14) 0.0216(15) -0.0042(12) 0.0038(11) -0.0012(11)
C96 0.059(2) 0.0234(16) 0.0220(16) -0.0007(13) 0.0069(15) -0.0074(15)
C97 0.064(3) 0.0266(19) 0.056(3) -0.0223(18) 0.025(2) -0.0102(18)
C98 0.0336(18) 0.0290(17) 0.0207(15) -0.0031(13) 0.0069(13) -0.0048(13)
C99 0.0156(14) 0.0148(13) 0.0130(13) -0.0018(10) 0.0026(10) 0.0022(10)
C100 0.0129(13) 0.0189(13) 0.0132(13) -0.0022(11) 0.0018(10) 0.0012(10)
C101 0.0173(14) 0.0252(15) 0.0154(13) -0.0011(11) 0.0009(11) 0.0051(11)
C102 0.0221(15) 0.0301(16) 0.0115(13) -0.0070(12) 0.0011(11) 0.0034(12)
C103 0.0201(15) 0.0231(14) 0.0110(13) -0.0038(11) 0.0031(11) 0.0026(11)
C104 0.0218(15) 0.0200(14) 0.0137(13) -0.0035(11) 0.0054(11) 0.0038(11)
C105 0.0208(15) 0.0195(14) 0.0141(13) -0.0016(11) 0.0018(11) 0.0049(11)
C106 0.0212(15) 0.0263(15) 0.0152(14) -0.0026(12) 0.0041(11) 0.0076(12)
C107 0.0162(14) 0.0310(16) 0.0174(14) -0.0032(12) 0.0056(11) 0.0045(12)
C108 0.0164(14) 0.0174(13) 0.0146(13) 0.0011(11) 0.0037(10) 0.0036(10)
C109 0.0138(14) 0.0190(13) 0.0159(13) 0.0033(11) 0.0047(10) 0.0029(10)
C110 0.0158(14) 0.0160(13) 0.0136(13) -0.0013(11) 0.0021(10) 0.0021(10)
C111 0.0159(14) 0.0225(14) 0.0181(14) -0.0023(11) 0.0004(11) -0.0007(11)
C112 0.0192(15) 0.0203(14) 0.0123(13) -0.0031(11) 0.0007(11) 0.0006(11)
C113 0.0195(14) 0.0136(13) 0.0116(12) 0.0000(10) 0.0005(10) 0.0042(10)
C114 0.0191(14) 0.0114(12) 0.0116(13) 0.0010(10) 0.0040(10) 0.0021(10)
C115 0.0207(14) 0.0121(12) 0.0104(12) -0.0005(10) 0.0046(10) 0.0004(10)
C116 0.0183(14) 0.0217(14) 0.0125(13) -0.0009(11) 0.0065(10) -0.0006(11)
C117 0.0128(13) 0.0229(14) 0.0148(13) -0.0035(11) 0.0041(10) 0.0022(11)
C118 0.0143(13) 0.0145(13) 0.0133(13) -0.0036(10) 0.0022(10) 0.0015(10)
C119 0.0178(14) 0.0226(14) 0.0131(13) -0.0041(11) 0.0017(10) 0.0059(11)
C120 0.0208(15) 0.0165(13) 0.0160(13) -0.0029(11) 0.0017(11) 0.0014(11)
C121 0.0210(15) 0.0181(14) 0.0161(13) -0.0006(11) 0.0051(11) 0.0014(11)
C122 0.0285(16) 0.0175(14) 0.0151(13) -0.0051(11) 0.0054(11) 0.0014(12)
C123 0.0211(15) 0.0194(14) 0.0178(14) -0.0020(11) 0.0020(11) 0.0019(11)
C124 0.0187(14) 0.0191(14) 0.0152(13) 0.0015(11) 0.0050(11) 0.0024(11)
C125 0.0291(17) 0.0253(16) 0.0195(15) 0.0015(13) 0.0110(12) -0.0005(13)
C126 0.041(2) 0.0361(19) 0.040(2) 0.0133(16) 0.0117(16) 0.0020(16)
C127 0.048(2) 0.045(2) 0.0262(18) -0.0031(16) 0.0230(16) -0.0015(17)
C128 0.032(2) 0.052(2) 0.038(2) 0.0074(18) 0.0118(16) -0.0121(17)
C129 0.0316(17) 0.0172(14) 0.0325(16) -0.0009(13) 0.0022(13) -0.0026(12)
C133 0.0171(14) 0.0219(14) 0.0136(13) -0.0026(11) 0.0031(10) -0.0006(11)
C134 0.0184(15) 0.0213(15) 0.0231(15) -0.0028(12) 0.0028(11) 0.0020(11)
C135 0.0160(15) 0.0286(16) 0.0363(18) -0.0047(14) 0.0056(13) 0.0015(12)
C136 0.0148(15) 0.0310(17) 0.044(2) -0.0068(15) 0.0042(13) -0.0022(13)
C137 0.0227(16) 0.0263(16) 0.0328(17) -0.0069(14) 0.0076(13) -0.0028(13)
C138 0.0179(15) 0.0214(15) 0.0231(15) -0.0031(12) 0.0066(11) 0.0020(11)
C139 0.0173(17) 0.0312(19) 0.078(3) -0.0083(19) 0.0011(17) 0.0033(14)
C140 0.042(2) 0.043(2) 0.089(4) -0.024(2) 0.021(2) 0.0113(19)
C141 0.016(2) 0.049(3) 0.157(6) -0.030(3) -0.012(3) 0.0099(18)
C142 0.034(2) 0.049(2) 0.094(4) 0.008(2) -0.013(2) 0.0166(19)
C143 0.0258(19) 0.0282(18) 0.063(3) -0.0117(17) 0.0098(17) -0.0068(14)
C147 0.0158(14) 0.0180(13) 0.0115(13) -0.0006(10) 0.0030(10) -0.0015(10)
C148 0.0162(14) 0.0182(13) 0.0142(13) -0.0014(11) 0.0022(10) -0.0003(10)
C149 0.0205(15) 0.0173(13) 0.0129(13) 0.0014(11) 0.0015(10) -0.0058(11)
C150 0.0231(15) 0.0215(14) 0.0105(12) -0.0032(11) 0.0057(11) -0.0049(11)
C151 0.0194(15) 0.0173(13) 0.0154(13) -0.0040(11) 0.0053(11) -0.0015(11)
C152 0.0175(14) 0.0171(13) 0.0122(13) -0.0002(11) 0.0030(10) 0.0013(10)
C153 0.0267(16) 0.0214(14) 0.0147(13) 0.0043(12) 0.0001(11) -0.0060(12)
C154 0.0349(19) 0.0276(17) 0.0240(16) 0.0101(13) -0.0047(13) 0.0034(14)
C155 0.0343(18) 0.0311(17) 0.0202(15) 0.0082(13) -0.0077(13) -0.0072(14)
C156 0.0355(19) 0.0303(17) 0.0204(15) 0.0083(13) -0.0015(13) -0.0093(14)
C157 0.0285(17) 0.0222(15) 0.0178(14) -0.0064(12) 0.0093(12) 0.0024(12)
C158 0.040(2) 0.040(2) 0.0349(19) -0.0097(16) 0.0022(15) 0.0207(17)
C159 0.042(2) 0.0213(15) 0.0272(17) -0.0080(13) 0.0152(14) -0.0035(14)
C160 0.0294(18) 0.0323(18) 0.0346(18) -0.0105(15) 0.0187(14) -0.0022(14)
C130 0.040(4) 0.026(4) 0.102(8) -0.001(4) -0.020(4) -0.008(3)
C131 0.080(7) 0.038(5) 0.034(4) -0.014(4) 0.006(4) -0.020(5)
C132 0.063(6) 0.015(3) 0.032(3) -0.002(3) 0.003(4) -0.005(3)
C144 0.045(3) 0.025(2) 0.062(3) 0.002(2) -0.001(2) -0.007(2)
C145 0.031(2) 0.032(2) 0.070(3) -0.014(2) -0.002(2) -0.0075(19)
C146 0.046(3) 0.039(3) 0.057(3) -0.024(2) 0.008(2) -0.003(2)
C930 0.045(5) 0.026(4) 0.064(6) -0.006(4) -0.023(4) -0.007(3)
C931 0.036(5) 0.019(4) 0.061(7) -0.013(4) 0.009(4) -0.004(3)
C932 0.071(7) 0.043(5) 0.035(4) -0.009(4) 0.013(4) -0.027(5)
C944 0.065(7) 0.064(7) 0.072(7) 0.000(5) 0.007(5) -0.005(5)
C945 0.070(7) 0.064(7) 0.071(7) -0.006(5) 0.000(5) -0.001(5)
C946 0.057(6) 0.053(6) 0.063(7) -0.002(5) -0.002(4) -0.002(4)
O1 0.202(6) 0.152(5) 0.184(6) -0.059(5) 0.051(5) 0.017(5)
C205 0.183(7) 0.079(4) 0.051(3) -0.003(3) 0.035(4) -0.042(4)
C161 0.145(6) 0.089(5) 0.173(7) 0.036(5) -0.013(5) 0.004(5)
C162 0.102(4) 0.082(3) 0.119(4) 0.032(3) 0.016(3) 0.013(3)
C163 0.089(4) 0.101(4) 0.135(4) 0.018(3) 0.021(3) 0.037(3)
C164 0.105(4) 0.106(4) 0.115(4) 0.018(3) 0.031(3) 0.032(3)
C165 0.083(3) 0.066(3) 0.102(3) 0.022(3) 0.038(3) 0.020(3)
C166 0.084(3) 0.085(3) 0.108(4) 0.007(3) 0.045(3) 0.002(3)
C167 0.079(3) 0.090(4) 0.107(4) 0.014(3) 0.038(3) 0.005(3)
C168 0.121(5) 0.079(4) 0.134(5) 0.013(4) 0.036(4) 0.019(4)
C169 0.079(5) 0.132(6) 0.096(5) 0.030(5) 0.040(4) 0.012(4)
C170 0.054(3) 0.075(3) 0.058(3) 0.013(3) 0.013(2) 0.014(3)
C171 0.075(4) 0.084(4) 0.056(3) -0.017(3) 0.000(3) 0.029(3)
C172 0.052(3) 0.052(3) 0.087(4) -0.014(3) -0.015(3) 0.014(2)
C173 0.038(2) 0.0316(19) 0.069(3) 0.0070(19) -0.0027(19) 0.0100(16)
C174 0.037(2) 0.043(2) 0.051(2) 0.0061(19) 0.0030(17) 0.0110(17)
C175 0.040(2) 0.052(3) 0.065(3) 0.011(2) 0.004(2) 0.0050(19)
C176 0.033(2) 0.053(3) 0.109(4) 0.023(3) 0.005(2) 0.010(2)
C177 0.059(4) 0.185(6) 0.101(4) -0.072(5) -0.013(3) 0.014(4)
C178 0.044(2) 0.113(3) 0.061(3) -0.028(3) 0.000(2) -0.012(2)
C179 0.059(3) 0.059(3) 0.098(3) -0.017(2) 0.010(2) -0.020(2)
C180 0.054(2) 0.049(2) 0.064(3) 0.008(2) 0.015(2) -0.0097(19)
C181 0.0289(18) 0.047(2) 0.047(2) 0.0110(17) -0.0010(15) -0.0060(15)
C182 0.046(2) 0.079(3) 0.065(3) 0.030(2) 0.008(2) 0.020(2)
C183 0.055(3) 0.114(3) 0.052(2) 0.016(2) -0.002(2) 0.023(3)
C184 0.046(2) 0.051(2) 0.067(3) 0.000(2) 0.000(2) 0.0010(19)
C185 0.075(4) 0.052(3) 0.060(3) 0.010(2) 0.026(3) 0.009(2)
C186 0.061(3) 0.0295(19) 0.035(2) 0.0071(16) 0.0132(18) -0.0027(17)
C187 0.050(2) 0.040(2) 0.043(2) 0.0011(18) 0.0098(18) -0.0122(18)
C188 0.060(3) 0.0301(19) 0.035(2) -0.0020(16) 0.0108(18) -0.0134(17)
C189 0.057(2) 0.0308(18) 0.0244(17) 0.0066(14) 0.0084(16) -0.0062(16)
C190 0.058(3) 0.040(2) 0.033(2) 0.0020(17) 0.0030(17) -0.0163(19)
C191 0.074(3) 0.0297(19) 0.036(2) -0.0027(16) 0.0140(19) -0.0104(19)
C192 0.065(3) 0.047(2) 0.052(3) 0.008(2) 0.016(2) 0.001(2)
C193 0.055(3) 0.198(7) 0.064(3) 0.038(4) 0.007(3) 0.038(4)
C194 0.045(2) 0.101(3) 0.039(2) 0.021(2) 0.0090(18) 0.017(2)
C195 0.041(2) 0.068(2) 0.0354(19) -0.0168(18) 0.0084(16) -0.0048(18)
C196 0.0385(18) 0.0297(16) 0.0313(17) -0.0142(14) 0.0060(14) 0.0012(14)
C197 0.046(2) 0.0396(18) 0.0211(15) 0.0054(14) 0.0119(14) 0.0018(15)
C198 0.070(3) 0.054(2) 0.073(3) 0.032(2) 0.027(2) 0.005(2)
C199 0.075(3) 0.078(3) 0.076(3) 0.052(3) 0.024(2) 0.026(2)
C200 0.043(2) 0.066(3) 0.035(2) 0.0029(19) 0.0124(17) -0.0112(19)
C201 0.032(2) 0.052(2) 0.044(2) 0.0169(19) 0.0061(16) 0.0037(17)
C202 0.0283(17) 0.0304(17) 0.0276(16) 0.0118(14) 0.0088(13) -0.0047(13)
C203 0.0316(18) 0.0340(18) 0.0191(15) 0.0046(13) 0.0074(12) -0.0105(14)
C204 0.0306(18) 0.0278(16) 0.0264(16) 0.0055(13) 0.0126(13) -0.0058(13)

loop_
_atom_type_symbol
_atom_type_description
_atom_type_scat_dispersion_real
_atom_type_scat_dispersion_imag
_atom_type_scat_source
C C 0.0181 0.0091 'International Tables Vol C Tables 4.2.6.8 and 6.1.1.4'
H H 0.0000 0.0000 'International Tables Vol C Tables 4.2.6.8 and 6.1.1.4'
N N 0.0311 0.0180 'International Tables Vol C Tables 4.2.6.8 and 6.1.1.4'
Ni Ni -3.0029 0.5091 'International Tables Vol C Tables 4.2.6.8 and 6.1.1.4'
O O 0.0492 0.0322 'International Tables Vol C Tables 4.2.6.8 and 6.1.1.4'

loop_
_geom_angle_atom_site_label_1
_geom_angle_atom_site_label_2
_geom_angle_atom_site_label_3
_geom_angle
_geom_angle_site_symmetry_1
_geom_angle_site_symmetry_3
_geom_angle_publ_flag
N1 Ni1 N3 177.91(10) . . ?
N2 Ni1 N1 90.05(10) . . ?
N2 Ni1 N3 89.93(9) . . ?
N2 Ni1 N4 178.09(10) . . ?
N4 Ni1 N1 90.12(9) . . ?
N4 Ni1 N3 89.97(9) . . ?
N6 Ni2 N7 91.00(10) . . ?
N6 Ni2 N9 178.10(10) . . ?
N6 Ni2 N10 89.18(10) . . ?
N9 Ni2 N7 89.09(10) . . ?
N10 Ni2 N7 177.68(10) . . ?
N10 Ni2 N9 90.80(10) . . ?
N11 Ni3 N12 89.79(10) . . ?
N11 Ni3 N13 177.17(10) . . ?
N11 Ni3 N14 89.69(9) . . ?
N12 Ni3 N13 90.55(10) . . ?
N12 Ni3 N14 176.49(10) . . ?
N14 Ni3 N13 90.15(10) . . ?
C1 N1 Ni1 128.00(19) . . ?
C1 N1 C4 104.4(2) . . ?
C4 N1 Ni1 127.64(19) . . ?
C6 N2 Ni1 127.90(18) . . ?
C6 N2 C9 104.4(2) . . ?
C9 N2 Ni1 127.63(19) . . ?
C11 N3 Ni1 127.92(19) . . ?
C14 N3 Ni1 127.88(18) . . ?
C14 N3 C11 104.2(2) . . ?
C16 N4 Ni1 127.81(18) . . ?
C16 N4 C19 104.3(2) . . ?
C19 N4 Ni1 127.64(19) . . ?
C63 N5 C80 120.1(2) . . ?
C63 N6 Ni2 127.23(18) . . ?
C66 N6 Ni2 127.97(19) . . ?
C66 N6 C63 104.8(2) . . ?
C68 N7 Ni2 128.14(19) . . ?
C71 N7 Ni2 127.21(18) . . ?
C71 N7 C68 104.6(2) . . ?
C72 N8 C71 120.2(2) . . ?
C72 N9 Ni2 126.87(19) . . ?
C72 N9 C75 104.6(2) . . ?
C75 N9 Ni2 128.47(19) . . ?
C77 N10 Ni2 128.19(19) . . ?
C80 N10 Ni2 127.10(19) . . ?
C80 N10 C77 104.7(2) . . ?
C115 N11 Ni3 127.33(19) . . ?
C118 N11 Ni3 127.59(18) . . ?
C118 N11 C115 104.9(2) . . ?
C100 N12 Ni3 127.50(18) . . ?
C100 N12 C103 104.9(2) . . ?
C103 N12 Ni3 127.36(19) . . ?
C105 N13 Ni3 127.4(2) . . ?
C108 N13 Ni3 127.34(18) . . ?
C108 N13 C105 105.2(2) . . ?
C110 N14 Ni3 126.43(18) . . ?
C110 N14 C113 105.8(2) . . ?
C113 N14 Ni3 127.57(19) . . ?
N1 C1 C2 110.9(2) . . ?
N1 C1 C20 125.8(3) . . ?
C20 C1 C2 123.3(3) . . ?
C3 C2 C1 107.2(3) . . ?
C2 C3 C4 106.7(3) . . ?
N1 C4 C3 110.7(3) . . ?
C5 C4 N1 126.1(3) . . ?
C5 C4 C3 123.2(3) . . ?
C4 C5 C21 119.8(3) . . ?
C6 C5 C4 122.1(3) . . ?
C6 C5 C21 118.0(3) . . ?
N2 C6 C7 110.9(2) . . ?
C5 C6 N2 126.1(3) . . ?
C5 C6 C7 123.0(3) . . ?
C8 C7 C6 107.1(3) . . ?
C7 C8 C9 107.0(3) . . ?
N2 C9 C8 110.6(2) . . ?
C10 C9 N2 126.3(3) . . ?
C10 C9 C8 123.0(3) . . ?
C9 C10 C11 122.2(3) . . ?
C9 C10 C35 117.0(2) . . ?
C11 C10 C35 120.8(3) . . ?
N3 C11 C12 110.7(2) . . ?
C10 C11 N3 125.5(3) . . ?
C10 C11 C12 123.8(3) . . ?
C13 C12 C11 107.3(2) . . ?
C12 C13 C14 106.5(2) . . ?
N3 C14 C13 111.3(2) . . ?
N3 C14 C15 125.5(2) . . ?
C15 C14 C13 123.1(3) . . ?
C14 C15 C64 119.3(2) . . ?
C16 C15 C14 122.4(3) . . ?
C16 C15 C64 118.0(2) . . ?
N4 C16 C15 125.8(2) . . ?
N4 C16 C17 111.2(2) . . ?
C15 C16 C17 123.0(3) . . ?
C18 C17 C16 106.7(2) . . ?
C17 C18 C19 107.4(2) . . ?
N4 C19 C18 110.3(2) . . ?
C20 C19 N4 126.4(3) . . ?
C20 C19 C18 123.1(3) . . ?
C1 C20 C49 118.8(3) . . ?
C19 C20 C1 122.0(3) . . ?
C19 C20 C49 119.0(2) . . ?
C22 C21 C5 119.5(3) . . ?
C22 C21 C26 119.8(3) . . ?
C26 C21 C5 120.6(3) . . ?
C21 C22 C23 121.0(3) . . ?
C22 C23 C27 122.3(3) . . ?
C24 C23 C22 117.4(3) . . ?
C24 C23 C27 120.3(3) . . ?
C25 C24 C23 123.1(3) . . ?
C24 C25 C26 117.4(3) . . ?
C24 C25 C31 120.3(3) . . ?
C26 C25 C31 122.3(3) . . ?
C21 C26 C25 121.2(3) . . ?
C23 C27 C29 108.8(3) . . ?
C23 C27 C30 109.6(3) . . ?
C28 C27 C23 112.7(3) . . ?
C28 C27 C29 108.7(3) . . ?
C28 C27 C30 108.3(3) . . ?
C29 C27 C30 108.7(3) . . ?
C25 C31 C33 109.3(3) . . ?
C32 C31 C25 109.1(3) . . ?
C32 C31 C33 109.4(3) . . ?
C34 C31 C25 112.6(3) . . ?
C34 C31 C32 109.2(3) . . ?
C34 C31 C33 107.1(3) . . ?
C36 C35 C10 119.1(2) . . ?
C40 C35 C10 120.4(3) . . ?
C40 C35 C36 120.2(3) . . ?
C35 C36 C37 120.6(3) . . ?
C36 C37 C38 117.9(3) . . ?
C36 C37 C41 118.8(3) . . ?
C38 C37 C41 123.4(3) . . ?
C39 C38 C37 122.8(3) . . ?
C38 C39 C40 117.6(3) . . ?
C38 C39 C45 123.5(3) . . ?
C40 C39 C45 118.8(3) . . ?
C35 C40 C39 120.9(3) . . ?
C42 C41 C37 110.6(3) . . ?
C42 C41 C44 108.0(3) . . ?
C43 C41 C37 109.5(3) . . ?
C43 C41 C42 108.7(3) . . ?
C43 C41 C44 108.1(3) . . ?
C44 C41 C37 111.9(3) . . ?
C39 C45 C46 108.6(3) . . ?
C47 C45 C39 112.6(3) . . ?
C47 C45 C46 108.0(3) . . ?
C47 C45 C48 109.6(3) . . ?
C48 C45 C39 110.4(3) . . ?
C48 C45 C46 107.6(3) . . ?
C50 C49 C20 120.3(3) . . ?
C54 C49 C20 120.1(3) . . ?
C54 C49 C50 119.5(3) . . ?
C49 C50 C51 121.0(3) . . ?
C50 C51 C55 119.0(3) . . ?
C52 C51 C50 118.0(3) . . ?
C52 C51 C55 123.1(3) . . ?
C51 C52 C53 122.5(3) . . ?
C52 C53 C59 122.5(3) . . ?
C54 C53 C52 117.7(3) . . ?
C54 C53 C59 119.8(3) . . ?
C49 C54 C53 121.3(3) . . ?
C51 C55 C57 109.6(3) . . ?
C56 C55 C51 109.4(3) . . ?
C56 C55 C57 108.6(3) . . ?
C56 C55 C58 109.4(3) . . ?
C58 C55 C51 112.7(3) . . ?
C58 C55 C57 107.1(3) . . ?
C60 C59 C53 112.3(3) . . ?
C60 C59 C61 108.0(3) . . ?
C60 C59 C62 108.6(3) . . ?
C61 C59 C53 110.5(3) . . ?
C62 C59 C53 108.5(3) . . ?
C62 C59 C61 108.8(4) . . ?
N5 C63 N6 128.0(3) . . ?
N5 C63 C64 121.1(2) . . ?
N6 C63 C64 110.9(2) . . ?
C63 C64 C15 128.0(2) . . ?
C65 C64 C15 126.1(2) . . ?
C65 C64 C63 105.8(2) . . ?
C64 C65 C66 107.5(2) . . ?
N6 C66 C65 111.0(2) . . ?
N6 C66 C67 125.8(3) . . ?
C67 C66 C65 123.2(3) . . ?
C66 C67 C68 121.7(3) . . ?
C66 C67 C81 117.1(2) . . ?
C68 C67 C81 121.1(2) . . ?
N7 C68 C67 125.2(2) . . ?
N7 C68 C69 111.0(2) . . ?
C67 C68 C69 123.8(2) . . ?
C70 C69 C68 107.4(2) . . ?
C69 C70 C71 105.6(2) . . ?
C69 C70 C99 130.2(3) . . ?
C71 C70 C99 124.2(2) . . ?
N7 C71 C70 111.3(2) . . ?
N8 C71 N7 127.9(2) . . ?
N8 C71 C70 120.7(2) . . ?
N8 C72 N9 128.4(3) . . ?
N8 C72 C73 120.9(3) . . ?
N9 C72 C73 110.7(2) . . ?
C74 C73 C72 106.9(3) . . ?
C73 C74 C75 107.0(3) . . ?
N9 C75 C74 110.8(2) . . ?
N9 C75 C76 125.3(3) . . ?
C76 C75 C74 124.0(3) . . ?
C75 C76 C77 121.6(3) . . ?
C75 C76 C90 119.4(3) . . ?
C77 C76 C90 119.0(3) . . ?
N10 C77 C76 125.6(3) . . ?
N10 C77 C78 110.6(2) . . ?
C76 C77 C78 123.8(3) . . ?
C79 C78 C77 107.0(2) . . ?
C78 C79 C80 106.5(3) . . ?
N5 C80 N10 128.3(3) . . ?
N5 C80 C79 120.5(3) . . ?
N10 C80 C79 111.2(2) . . ?
C82 C81 C67 121.0(3) . . ?
C82 C81 C86 120.3(3) . . ?
C86 C81 C67 118.5(3) . . ?
C81 C82 C87 120.9(3) . . ?
C83 C82 C81 118.7(3) . . ?
C83 C82 C87 120.3(3) . . ?
C84 C83 C82 121.9(3) . . ?
C83 C84 C85 118.4(3) . . ?
C83 C84 C88 121.4(3) . . ?
C85 C84 C88 120.2(3) . . ?
C86 C85 C84 121.8(3) . . ?
C81 C86 C89 119.8(3) . . ?
C85 C86 C81 118.8(3) . . ?
C85 C86 C89 121.3(3) . . ?
C91 C90 C76 119.9(3) . . ?
C95 C90 C76 119.5(3) . . ?
C95 C90 C91 120.6(3) . . ?
C90 C91 C96 120.8(3) . . ?
C92 C91 C90 118.8(3) . . ?
C92 C91 C96 120.3(3) . . ?
C93 C92 C91 121.7(3) . . ?
C92 C93 C94 118.7(3) . . ?
C92 C93 C97 121.0(3) . . ?
C94 C93 C97 120.3(3) . . ?
C93 C94 C95 121.6(3) . . ?
C90 C95 C98 121.3(3) . . ?
C94 C95 C90 118.6(3) . . ?
C94 C95 C98 120.2(3) . . ?
C100 C99 C70 120.1(2) . . ?
C118 C99 C70 118.9(2) . . ?
C118 C99 C100 120.7(3) . . ?
N12 C100 C99 124.4(2) . . ?
N12 C100 C101 110.4(2) . . ?
C99 C100 C101 124.9(3) . . ?
C102 C101 C100 107.4(3) . . ?
C101 C102 C103 106.8(2) . . ?
N12 C103 C102 110.4(2) . . ?
N12 C103 C104 125.8(3) . . ?
C104 C103 C102 123.4(3) . . ?
C103 C104 C105 121.4(3) . . ?
C103 C104 C119 118.2(3) . . ?
C105 C104 C119 120.0(3) . . ?
N13 C105 C104 124.8(3) . . ?
N13 C105 C106 110.1(2) . . ?
C104 C105 C106 124.3(3) . . ?
C107 C106 C105 107.4(3) . . ?
C106 C107 C108 106.7(3) . . ?
N13 C108 C107 110.3(2) . . ?
N13 C108 C109 124.7(2) . . ?
C109 C108 C107 125.0(3) . . ?
C108 C109 C133 121.0(2) . . ?
C110 C109 C108 121.2(3) . . ?
C110 C109 C133 117.7(3) . . ?
N14 C110 C109 125.2(3) . . ?
N14 C110 C111 110.3(2) . . ?
C109 C110 C111 123.8(3) . . ?
C112 C111 C110 107.0(3) . . ?
C111 C112 C113 107.2(2) . . ?
N14 C113 C112 109.6(2) . . ?
N14 C113 C114 125.5(2) . . ?
C114 C113 C112 124.5(3) . . ?
C113 C114 C115 121.1(2) . . ?
C113 C114 C147 117.6(2) . . ?
C115 C114 C147 120.4(2) . . ?
N11 C115 C114 124.4(2) . . ?
N11 C115 C116 110.0(2) . . ?
C114 C115 C116 124.9(2) . . ?
C117 C116 C115 107.2(2) . . ?
C116 C117 C118 106.8(2) . . ?
N11 C118 C99 125.6(2) . . ?
N11 C118 C117 110.6(2) . . ?
C99 C118 C117 123.5(3) . . ?
C120 C119 C104 120.5(3) . . ?
C124 C119 C104 119.9(3) . . ?
C124 C119 C120 119.6(3) . . ?
C119 C120 C121 120.9(3) . . ?
C120 C121 C125 119.6(3) . . ?
C122 C121 C120 117.7(3) . . ?
C122 C121 C125 122.8(3) . . ?
C121 C122 C123 122.9(3) . . ?
C122 C123 C129 120.3(3) . . ?
C124 C123 C122 118.2(3) . . ?
C124 C123 C129 121.5(3) . . ?
C123 C124 C119 120.7(3) . . ?
C121 C125 C127 112.0(3) . . ?
C126 C125 C121 109.3(3) . . ?
C126 C125 C127 108.5(3) . . ?
C126 C125 C128 110.4(3) . . ?
C128 C125 C121 109.3(3) . . ?
C128 C125 C127 107.4(3) . . ?
C123 C129 C132 107.1(4) . . ?
C123 C129 C930 108.5(4) . . ?
C123 C129 C931 109.5(5) . . ?
C130 C129 C123 108.3(4) . . ?
C130 C129 C132 106.2(6) . . ?
C131 C129 C123 115.5(6) . . ?
C131 C129 C130 111.9(7) . . ?
C131 C129 C132 107.3(6) . . ?
C931 C129 C930 102.3(6) . . ?
C932 C129 C123 116.7(4) . . ?
C932 C129 C930 107.7(7) . . ?
C932 C129 C931 111.2(7) . . ?
C134 C133 C109 122.6(3) . . ?
C134 C133 C138 119.0(3) . . ?
C138 C133 C109 118.3(3) . . ?
C133 C134 C135 121.2(3) . . ?
C134 C135 C136 118.3(3) . . ?
C134 C135 C139 118.5(3) . . ?
C136 C135 C139 123.3(3) . . ?
C137 C136 C135 121.7(3) . . ?
C136 C137 C143 122.4(3) . . ?
C138 C137 C136 118.3(3) . . ?
C138 C137 C143 119.3(3) . . ?
C137 C138 C133 121.4(3) . . ?
C135 C139 C140 108.3(3) . . ?
C141 C139 C135 112.5(3) . . ?
C141 C139 C140 107.7(4) . . ?
C142 C139 C135 110.1(3) . . ?
C142 C139 C140 108.9(4) . . ?
C142 C139 C141 109.4(4) . . ?
C137 C143 C144 108.0(3) . . ?
C137 C143 C945 105.2(8) . . ?
C145 C143 C137 114.3(3) . . ?
C145 C143 C144 106.6(4) . . ?
C145 C143 C146 111.5(4) . . ?
C146 C143 C137 109.5(3) . . ?
C146 C143 C144 106.5(4) . . ?
C944 C143 C137 110.6(9) . . ?
C944 C143 C945 95.3(13) . . ?
C946 C143 C137 119.2(8) . . ?
C946 C143 C944 118.1(13) . . ?
C946 C143 C945 104.4(12) . . ?
C148 C147 C114 120.5(2) . . ?
C152 C147 C114 119.8(2) . . ?
C152 C147 C148 119.5(2) . . ?
C149 C148 C147 121.2(3) . . ?
C148 C149 C150 117.5(3) . . ?
C148 C149 C153 122.8(3) . . ?
C150 C149 C153 119.8(2) . . ?
C151 C150 C149 122.8(3) . . ?
C150 C151 C157 120.6(3) . . ?
C152 C151 C150 117.8(3) . . ?
C152 C151 C157 121.5(3) . . ?
C147 C152 C151 121.2(3) . . ?
C149 C153 C155 109.5(2) . . ?
C149 C153 C156 109.0(3) . . ?
C154 C153 C149 112.1(2) . . ?
C154 C153 C155 108.2(3) . . ?
C154 C153 C156 108.6(3) . . ?
C155 C153 C156 109.5(2) . . ?
C151 C157 C158 112.2(2) . . ?
C151 C157 C159 108.3(3) . . ?
C151 C157 C160 110.1(3) . . ?
C158 C157 C159 108.7(3) . . ?
C158 C157 C160 107.9(3) . . ?
C159 C157 C160 109.7(3) . . ?
C161 C162 C163 120.4(8) . . ?
C167 C162 C161 125.1(9) . . ?
C167 C162 C163 114.3(8) . . ?
C164 C163 C162 120.9(8) . . ?
C163 C164 C165 124.3(8) . . ?
C164 C165 C166 113.6(8) . . ?
C164 C165 C168 123.6(7) . . ?
C166 C165 C168 122.8(7) . . ?
C165 C166 C167 124.0(7) . . ?
C162 C167 C166 122.6(8) . . ?
C171 C170 C169 121.2(6) . . ?
C175 C170 C169 121.2(6) . . ?
C175 C170 C171 117.6(5) . . ?
C170 C171 C172 121.6(5) . . ?
C173 C172 C171 121.0(5) . . ?
C172 C173 C174 117.3(4) . . ?
C172 C173 C176 121.9(5) . . ?
C174 C173 C176 120.9(5) . . ?
C175 C174 C173 121.3(4) . . ?
C170 C175 C174 121.3(5) . . ?
C179 C178 C177 118.2(7) . . ?
C183 C178 C177 123.9(7) . . ?
C183 C178 C179 117.8(5) . . ?
C178 C179 C180 120.7(5) . . ?
C181 C180 C179 120.3(5) . . ?
C180 C181 C184 121.4(4) . . ?
C182 C181 C180 118.3(5) . . ?
C182 C181 C184 120.3(4) . . ?
C181 C182 C183 121.2(5) . . ?
C178 C183 C182 121.6(5) . . ?
C187 C186 C185 122.5(4) . . ?
C187 C186 C191 116.9(4) . . ?
C191 C186 C185 120.6(4) . . ?
C186 C187 C188 122.1(4) . . ?
C187 C188 C189 121.1(4) . . ?
C188 C189 C190 117.5(4) . . ?
C188 C189 C192 122.3(4) . . ?
C190 C189 C192 120.3(4) . . ?
C191 C190 C189 120.8(4) . . ?
C190 C191 C186 121.6(4) . . ?
C195 C194 C193 120.9(6) . . ?
C195 C194 C199 117.8(4) . . ?
C199 C194 C193 121.2(6) . . ?
C196 C195 C194 119.3(4) . . ?
C195 C196 C197 122.1(4) . . ?
C196 C197 C198 119.0(4) . . ?
C196 C197 C200 122.2(4) . . ?
C198 C197 C200 118.6(4) . . ?
C199 C198 C197 120.2(5) . . ?
C198 C199 C194 121.3(5) . . ?
C203 C202 C201 121.6(3) . . ?
C203 C202 C204 117.1(3) . 3_666 ?
C204 C202 C201 121.3(3) 3_666 . ?
C204 C203 C202 121.9(3) . . ?
C203 C204 C202 121.1(3) . 3_666 ?

loop_
_geom_bond_atom_site_label_1
_geom_bond_atom_site_label_2
_geom_bond_distance
_geom_bond_site_symmetry_2
_geom_bond_publ_flag
Ni1 N1 1.954(2) . ?
Ni1 N2 1.949(2) . ?
Ni1 N3 1.957(2) . ?
Ni1 N4 1.952(2) . ?
Ni2 N6 1.911(2) . ?
Ni2 N7 1.920(2) . ?
Ni2 N9 1.912(2) . ?
Ni2 N10 1.912(2) . ?
Ni3 N11 1.913(2) . ?
Ni3 N12 1.917(2) . ?
Ni3 N13 1.926(2) . ?
Ni3 N14 1.918(2) . ?
N1 C1 1.379(4) . ?
N1 C4 1.385(4) . ?
N2 C6 1.383(4) . ?
N2 C9 1.384(4) . ?
N3 C11 1.391(3) . ?
N3 C14 1.377(4) . ?
N4 C16 1.378(4) . ?
N4 C19 1.387(3) . ?
N5 C63 1.318(4) . ?
N5 C80 1.326(4) . ?
N6 C63 1.380(4) . ?
N6 C66 1.379(4) . ?
N7 C68 1.381(4) . ?
N7 C71 1.371(4) . ?
N8 C71 1.326(4) . ?
N8 C72 1.316(4) . ?
N9 C72 1.380(4) . ?
N9 C75 1.381(4) . ?
N10 C77 1.382(4) . ?
N10 C80 1.373(4) . ?
N11 C115 1.386(3) . ?
N11 C118 1.376(4) . ?
N12 C100 1.383(4) . ?
N12 C103 1.384(4) . ?
N13 C105 1.383(4) . ?
N13 C108 1.376(4) . ?
N14 C110 1.372(4) . ?
N14 C113 1.380(3) . ?
C1 C2 1.433(4) . ?
C1 C20 1.397(4) . ?
C2 C3 1.345(4) . ?
C3 C4 1.438(4) . ?
C4 C5 1.381(4) . ?
C5 C6 1.380(4) . ?
C5 C21 1.498(4) . ?
C6 C7 1.431(4) . ?
C7 C8 1.344(4) . ?
C8 C9 1.436(4) . ?
C9 C10 1.381(4) . ?
C10 C11 1.384(4) . ?
C10 C35 1.494(4) . ?
C11 C12 1.430(4) . ?
C12 C13 1.350(4) . ?
C13 C14 1.438(4) . ?
C14 C15 1.388(4) . ?
C15 C16 1.387(4) . ?
C15 C64 1.478(4) . ?
C16 C17 1.435(4) . ?
C17 C18 1.340(4) . ?
C18 C19 1.438(4) . ?
C19 C20 1.372(4) . ?
C20 C49 1.494(4) . ?
C21 C22 1.386(4) . ?
C21 C26 1.386(4) . ?
C22 C23 1.401(4) . ?
C23 C24 1.393(5) . ?
C23 C27 1.528(5) . ?
C24 C25 1.392(5) . ?
C25 C26 1.398(4) . ?
C25 C31 1.532(5) . ?
C27 C28 1.524(5) . ?
C27 C29 1.528(5) . ?
C27 C30 1.547(5) . ?
C31 C32 1.528(5) . ?
C31 C33 1.534(5) . ?
C31 C34 1.527(5) . ?
C35 C36 1.394(4) . ?
C35 C40 1.385(4) . ?
C36 C37 1.395(4) . ?
C37 C38 1.400(4) . ?
C37 C41 1.539(4) . ?
C38 C39 1.395(4) . ?
C39 C40 1.403(4) . ?
C39 C45 1.533(4) . ?
C41 C42 1.529(5) . ?
C41 C43 1.527(5) . ?
C41 C44 1.534(5) . ?
C45 C46 1.552(5) . ?
C45 C47 1.514(5) . ?
C45 C48 1.527(5) . ?
C49 C50 1.394(4) . ?
C49 C54 1.387(4) . ?
C50 C51 1.395(4) . ?
C51 C52 1.393(4) . ?
C51 C55 1.537(4) . ?
C52 C53 1.398(4) . ?
C53 C54 1.396(4) . ?
C53 C59 1.530(4) . ?
C55 C56 1.522(5) . ?
C55 C57 1.549(5) . ?
C55 C58 1.523(5) . ?
C59 C60 1.519(5) . ?
C59 C61 1.527(5) . ?
C59 C62 1.527(5) . ?
C63 C64 1.454(4) . ?
C64 C65 1.357(4) . ?
C65 C66 1.433(4) . ?
C66 C67 1.387(4) . ?
C67 C68 1.389(4) . ?
C67 C81 1.497(4) . ?
C68 C69 1.433(4) . ?
C69 C70 1.357(4) . ?
C70 C71 1.456(4) . ?
C70 C99 1.472(4) . ?
C72 C73 1.441(4) . ?
C73 C74 1.345(4) . ?
C74 C75 1.439(4) . ?
C75 C76 1.387(4) . ?
C76 C77 1.388(4) . ?
C76 C90 1.500(4) . ?
C77 C78 1.441(4) . ?
C78 C79 1.349(4) . ?
C79 C80 1.442(4) . ?
C81 C82 1.398(4) . ?
C81 C86 1.407(4) . ?
C82 C83 1.390(4) . ?
C82 C87 1.513(4) . ?
C83 C84 1.384(5) . ?
C84 C85 1.389(5) . ?
C84 C88 1.518(4) . ?
C85 C86 1.383(4) . ?
C86 C89 1.501(4) . ?
C90 C91 1.401(4) . ?
C90 C95 1.400(4) . ?
C91 C92 1.397(4) . ?
C91 C96 1.510(4) . ?
C92 C93 1.382(5) . ?
C93 C94 1.391(5) . ?
C93 C97 1.517(4) . ?
C94 C95 1.399(4) . ?
C95 C98 1.501(4) . ?
C99 C100 1.393(4) . ?
C99 C118 1.392(4) . ?
C100 C101 1.431(4) . ?
C101 C102 1.346(4) . ?
C102 C103 1.439(4) . ?
C103 C104 1.390(4) . ?
C104 C105 1.395(4) . ?
C104 C119 1.497(4) . ?
C105 C106 1.430(4) . ?
C106 C107 1.349(4) . ?
C107 C108 1.441(4) . ?
C108 C109 1.397(4) . ?
C109 C110 1.394(4) . ?
C109 C133 1.494(4) . ?
C110 C111 1.435(4) . ?
C111 C112 1.349(4) . ?
C112 C113 1.442(4) . ?
C113 C114 1.386(4) . ?
C114 C115 1.391(4) . ?
C114 C147 1.493(4) . ?
C115 C116 1.431(4) . ?
C116 C117 1.349(4) . ?
C117 C118 1.434(4) . ?
C119 C120 1.398(4) . ?
C119 C124 1.397(4) . ?
C120 C121 1.400(4) . ?
C121 C122 1.391(4) . ?
C121 C125 1.532(4) . ?
C122 C123 1.394(4) . ?
C123 C124 1.391(4) . ?
C123 C129 1.530(4) . ?
C125 C126 1.523(5) . ?
C125 C127 1.537(4) . ?
C125 C128 1.528(5) . ?
C129 C130 1.492(9) . ?
C129 C131 1.452(12) . ?
C129 C132 1.596(8) . ?
C129 C930 1.608(9) . ?
C129 C931 1.559(11) . ?
C129 C932 1.454(10) . ?
C133 C134 1.388(4) . ?
C133 C138 1.395(4) . ?
C134 C135 1.392(4) . ?
C135 C136 1.397(5) . ?
C135 C139 1.535(4) . ?
C136 C137 1.395(5) . ?
C137 C138 1.384(4) . ?
C137 C143 1.538(5) . ?
C139 C140 1.543(6) . ?
C139 C141 1.534(5) . ?
C139 C142 1.526(6) . ?
C143 C144 1.606(7) . ?
C143 C145 1.495(6) . ?
C143 C146 1.512(7) . ?
C143 C944 1.51(2) . ?
C143 C945 1.629(15) . ?
C143 C946 1.404(19) . ?
C147 C148 1.396(4) . ?
C147 C152 1.391(4) . ?
C148 C149 1.395(4) . ?
C149 C150 1.400(4) . ?
C149 C153 1.532(4) . ?
C150 C151 1.395(4) . ?
C151 C152 1.395(4) . ?
C151 C157 1.530(4) . ?
C153 C154 1.526(4) . ?
C153 C155 1.534(4) . ?
C153 C156 1.541(4) . ?
C157 C158 1.535(5) . ?
C157 C159 1.537(4) . ?
C157 C160 1.538(4) . ?
O1 C205 1.298(8) . ?
C161 C162 1.431(11) . ?
C162 C163 1.462(11) . ?
C162 C167 1.346(10) . ?
C163 C164 1.365(11) . ?
C164 C165 1.373(10) . ?
C165 C166 1.386(9) . ?
C165 C168 1.498(10) . ?
C166 C167 1.392(10) . ?
C169 C170 1.518(7) . ?
C170 C171 1.373(8) . ?
C170 C175 1.372(7) . ?
C171 C172 1.392(8) . ?
C172 C173 1.376(7) . ?
C173 C174 1.388(6) . ?
C173 C176 1.506(6) . ?
C174 C175 1.387(6) . ?
C177 C178 1.518(8) . ?
C178 C179 1.376(8) . ?
C178 C183 1.369(8) . ?
C179 C180 1.407(7) . ?
C180 C181 1.373(6) . ?
C181 C182 1.370(6) . ?
C181 C184 1.505(6) . ?
C182 C183 1.376(8) . ?
C185 C186 1.504(6) . ?
C186 C187 1.375(6) . ?
C186 C191 1.400(6) . ?
C187 C188 1.381(6) . ?
C188 C189 1.391(6) . ?
C189 C190 1.393(5) . ?
C189 C192 1.518(6) . ?
C190 C191 1.383(6) . ?
C193 C194 1.516(7) . ?
C194 C195 1.405(7) . ?
C194 C199 1.411(8) . ?
C195 C196 1.372(6) . ?
C196 C197 1.374(5) . ?
C197 C198 1.381(6) . ?
C197 C200 1.497(6) . ?
C198 C199 1.364(7) . ?
C201 C202 1.505(5) . ?
C202 C203 1.389(5) . ?
C202 C204 1.394(5) 3_666 ?
C203 C204 1.386(5) . ?
